data_7045665
loop_
_publ_author_name
'Batchelor, Lucinda K.'
'Berti, Beatrice'
'Cesari, Cristiana'
'Ciabatti, Iacopo'
'Dyson, Paul J.'
'Femoni, Cristina'
'Iapalucci, Maria C.'
'Mor, Matteo'
'Ruggieri, Silvia'
'Zacchini, Stefano'

_publ_section_title
;
 Water soluble derivatives of platinum carbonyl Chini clusters: synthesis,
 molecular structures and cytotoxicity of
 [Pt<sub>12</sub>(CO)<sub>20</sub>(PTA)<sub>4</sub>]<sup>2-</sup> and
 [Pt<sub>15</sub>(CO)<sub>25</sub>(PTA)<sub>5</sub>]<sup>2-</sup>&#x2009;.
;
_journal_issue 13
_journal_name_full 'Dalton transactions (Cambridge, England : 2003)'
_journal_page_first 4467
_journal_page_last 4477
_journal_paper_doi 10.1039/c8dt00228b
_journal_volume 47
_journal_year 2018
_chemical_formula_sum 'C64.5 H97 N14 O21.5 P4 Pt12'
_chemical_formula_weight 3877.52
_space_group_crystal_system monoclinic
_space_group_IT_number 14
_space_group_name_Hall '-P 2yn'
_space_group_name_H-M_alt 'P 1 21/n 1'
_symmetry_space_group_name_Hall '-P 2yn'
_symmetry_space_group_name_H-M 'P 1 21/n 1'
_atom_sites_solution_hydrogens geom
_audit_creation_method SHELXL-2014/7
_audit_update_record
;
2018-01-11 deposited with the CCDC.
2018-02-16 downloaded from the CCDC.
;
_cell_angle_alpha 90
_cell_angle_beta 95.456(2)
_cell_angle_gamma 90
_cell_formula_units_Z 8
_cell_length_a 13.1914(12)
_cell_length_b 25.720(2)
_cell_length_c 51.306(5)
_cell_measurement_reflns_used 9448
_cell_measurement_temperature 100(2)
_cell_measurement_theta_max 25.932
_cell_measurement_theta_min 2.278
_cell_volume 17328(3)
_computing_cell_refinement 'APEX2 (Bruker AXS, 2006)'
_computing_data_collection 'APEX2 (Bruker AXS, 2006)'
_computing_data_reduction 'SAINT (Bruker AXS, 2004)'
_computing_molecular_graphics 'SCHAKAL99 (Keller, 1999)'
_computing_publication_material 'XCIF (Bruker AXS, 2001)'
_computing_structure_refinement 'SHELXL-2014/7 (Sheldrick, 2014)'
_computing_structure_solution 'SHELXL-2014/7 (Sheldrick, 2014)'
_diffrn_ambient_temperature 100(2)
_diffrn_measured_fraction_theta_full 0.999
_diffrn_measured_fraction_theta_max 0.999
_diffrn_measurement_device_type 'CMOS area detector'
_diffrn_measurement_method 'phi and omega scans'
_diffrn_radiation_type MoK\a
_diffrn_radiation_wavelength 0.71073
_diffrn_reflns_av_R_equivalents 0.1101
_diffrn_reflns_av_unetI/netI 0.0638
_diffrn_reflns_Laue_measured_fraction_full 0.999
_diffrn_reflns_Laue_measured_fraction_max 0.999
_diffrn_reflns_limit_h_max 15
_diffrn_reflns_limit_h_min -15
_diffrn_reflns_limit_k_max 30
_diffrn_reflns_limit_k_min -30
_diffrn_reflns_limit_l_max 60
_diffrn_reflns_limit_l_min -60
_diffrn_reflns_number 203557
_diffrn_reflns_point_group_measured_fraction_full 0.999
_diffrn_reflns_point_group_measured_fraction_max 0.999
_diffrn_reflns_theta_full 24.999
_diffrn_reflns_theta_max 24.999
_diffrn_reflns_theta_min 1.434
_diffrn_source 'fine-focus sealed tube'
_exptl_absorpt_coefficient_mu 19.437
_exptl_absorpt_correction_T_max 0.0655
_exptl_absorpt_correction_T_min 0.0092
_exptl_absorpt_correction_type numerical
_exptl_absorpt_process_details
;
 Data were corrected for Lorentz polarization and absorption
 effects (numericaal absorption corrections SADABS).
 R(int) = 0.1642 (selected reflections only, before parameter refinement)
 R(int) = 0.1035 (selected reflections only, after parameter refinement)
;
_exptl_crystal_colour red
_exptl_crystal_density_diffrn 2.973
_exptl_crystal_description plate
_exptl_crystal_F_000 14000
_exptl_crystal_size_max 0.160
_exptl_crystal_size_mid 0.130
_exptl_crystal_size_min 0.110
_refine_diff_density_max 6.664
_refine_diff_density_min -7.014
_refine_diff_density_rms 0.499
_refine_ls_extinction_method none
_refine_ls_goodness_of_fit_ref 1.226
_refine_ls_hydrogen_treatment constr
_refine_ls_matrix_type full
_refine_ls_number_parameters 1849
_refine_ls_number_reflns 30509
_refine_ls_number_restraints 997
_refine_ls_restrained_S_all 1.209
_refine_ls_R_factor_all 0.1145
_refine_ls_R_factor_gt 0.0982
_refine_ls_shift/su_max 0.001
_refine_ls_shift/su_mean 0.000
_refine_ls_structure_factor_coef Fsqd
_refine_ls_weighting_details 'w=1/[\s^2^(Fo^2^)+3363.5112P] where P=(Fo^2^+2Fc^2^)/3'
_refine_ls_weighting_scheme calc
_refine_ls_wR_factor_gt 0.1967
_refine_ls_wR_factor_ref 0.2031
_reflns_Friedel_coverage 0.000
_reflns_number_gt 25515
_reflns_number_total 30509
_reflns_threshold_expression 'I > 2\s(I)'
_cod_data_source_file c8dt00228b2.cif
_cod_data_source_block wwwp21n_a_sq
_cod_depositor_comments 'Adding full bibliography for 7045665--7045666.cif.'
_cod_original_formula_sum 'C64.50 H97 N14 O21.50 P4 Pt12'
_cod_database_code 7045665
_shelx_shelxl_version_number 2014/7
_shelx_space_group_comment
;
The symmetry employed for this shelxl refinement is uniquely defined
by the following loop, which should always be used as a source of
symmetry information in preference to the above space-group names.
They are only intended as comments.
;
_shelx_estimated_absorpt_t_min 0.147
_shelx_estimated_absorpt_t_max 0.224

loop_
_space_group_symop_operation_xyz
'x, y, z'
'-x+1/2, y+1/2, -z+1/2'
'-x, -y, -z'
'x-1/2, -y-1/2, z-1/2'

loop_
_atom_site_label
_atom_site_type_symbol
_atom_site_fract_x
_atom_site_fract_y
_atom_site_fract_z
_atom_site_U_iso_or_equiv
_atom_site_adp_type
_atom_site_occupancy
_atom_site_site_symmetry_order
_atom_site_calc_flag
_atom_site_refinement_flags_posn
_atom_site_refinement_flags_adp
Pt1 Pt 0.49323(9) 0.06570(5) 0.30447(2) 0.0189(3) Uani 1 1 d . .
Pt2 Pt 0.45153(9) 0.07200(4) 0.35393(2) 0.0193(3) Uani 1 1 d . .
Pt3 Pt 0.30066(9) 0.06587(5) 0.31563(3) 0.0227(3) Uani 1 1 d . .
Pt4 Pt 0.27177(8) 0.18235(4) 0.32714(2) 0.0128(2) Uani 1 1 d . .
Pt5 Pt 0.46485(8) 0.18837(4) 0.34684(2) 0.0127(2) Uani 1 1 d . .
Pt6 Pt 0.41994(8) 0.18224(4) 0.29518(2) 0.0132(2) Uani 1 1 d . .
Pt7 Pt 0.48451(8) 0.30196(4) 0.29594(2) 0.0104(2) Uani 1 1 d . .
Pt8 Pt 0.44426(8) 0.30288(4) 0.34556(2) 0.0131(2) Uani 1 1 d . .
Pt9 Pt 0.29256(8) 0.29697(4) 0.30755(2) 0.0150(2) Uani 1 1 d . .
Pt10 Pt 0.24721(10) 0.41349(5) 0.32338(2) 0.0218(3) Uani 1 1 d . .
Pt11 Pt 0.44607(10) 0.41787(5) 0.33754(3) 0.0243(3) Uani 1 1 d . .
Pt12 Pt 0.37539(13) 0.41323(5) 0.28665(3) 0.0358(4) Uani 1 1 d . .
C1 C 0.586(2) 0.0600(12) 0.3383(6) 0.022(7) Uani 1 1 d . U
C2 C 0.492(2) 0.0696(12) 0.3896(7) 0.022(7) Uani 1 1 d . U
C3 C 0.298(3) 0.0599(14) 0.3543(7) 0.030(8) Uani 1 1 d . U
C4 C 0.168(4) 0.0538(18) 0.3024(9) 0.052(11) Uani 1 1 d . U
C5 C 0.370(3) 0.0550(13) 0.2821(7) 0.026(7) Uani 1 1 d . U
C6 C 0.326(3) 0.1864(15) 0.3652(8) 0.035(9) Uani 1 1 d . U
C7 C 0.566(3) 0.1938(14) 0.3765(7) 0.031(8) Uani 1 1 d . U
C8 C 0.562(3) 0.1828(13) 0.3164(7) 0.025(7) Uani 1 1 d . U
C9 C 0.4500(19) 0.1771(10) 0.2606(5) 0.008(5) Uani 1 1 d . U
C10 C 0.254(2) 0.1775(11) 0.2884(6) 0.015(6) Uani 1 1 d . U
C11 C 0.590(2) 0.3079(11) 0.3292(6) 0.014(6) Uani 1 1 d . U
C12 C 0.486(3) 0.3099(13) 0.3813(7) 0.027(8) Uani 1 1 d . U
C13 C 0.290(3) 0.3034(13) 0.3482(7) 0.027(8) Uani 1 1 d . U
C14 C 0.164(2) 0.2931(12) 0.2925(6) 0.017(6) Uani 1 1 d . U
C15 C 0.3628(19) 0.3006(11) 0.2707(5) 0.010(5) Uani 1 1 d . U
C16 C 0.320(2) 0.4287(12) 0.3589(6) 0.023(7) Uani 1 1 d . U
C17 C 0.555(3) 0.4277(13) 0.3624(6) 0.025(7) Uani 1 1 d . U
C18 C 0.512(2) 0.4375(12) 0.3054(6) 0.020(7) Uani 1 1 d . U
C19 C 0.397(3) 0.4193(13) 0.2528(7) 0.026(7) Uani 1 1 d . U
C20 C 0.211(2) 0.4230(12) 0.2852(6) 0.019(7) Uani 1 1 d . U
O1 O 0.6747(16) 0.0514(9) 0.3445(4) 0.025(5) Uani 1 1 d . U
O2 O 0.516(2) 0.0670(13) 0.4115(6) 0.055(8) Uani 1 1 d . U
O3 O 0.2398(18) 0.0466(10) 0.3705(5) 0.032(6) Uani 1 1 d . U
O4 O 0.083(3) 0.0462(14) 0.2959(7) 0.066(9) Uani 1 1 d . U
O5 O 0.3398(17) 0.0449(10) 0.2586(5) 0.038(6) Uani 1 1 d . U
O6 O 0.3037(17) 0.1859(9) 0.3862(4) 0.026(5) Uani 1 1 d . U
O7 O 0.624(2) 0.1966(12) 0.3929(6) 0.052(8) Uani 1 1 d . U
O8 O 0.6477(15) 0.1831(8) 0.3146(4) 0.020(5) Uani 1 1 d . U
O9 O 0.464(2) 0.1735(9) 0.2392(5) 0.033(6) Uani 1 1 d . U
O10 O 0.1991(18) 0.1743(9) 0.2683(4) 0.030(5) Uani 1 1 d . U
O11 O 0.6721(17) 0.3098(9) 0.3361(5) 0.031(6) Uani 1 1 d . U
O12 O 0.507(2) 0.3164(12) 0.4034(5) 0.052(8) Uani 1 1 d . U
O13 O 0.2332(15) 0.3035(8) 0.3640(4) 0.018(5) Uani 1 1 d . U
O14 O 0.081(2) 0.2890(12) 0.2848(6) 0.056(8) Uani 1 1 d . U
O15 O 0.3301(16) 0.2916(9) 0.2483(4) 0.028(5) Uani 1 1 d . U
O16 O 0.304(2) 0.4387(11) 0.3802(5) 0.044(7) Uani 1 1 d . U
O17 O 0.622(2) 0.4281(12) 0.3785(7) 0.057(8) Uani 1 1 d . U
O18 O 0.589(3) 0.4591(15) 0.2987(8) 0.082(11) Uani 1 1 d . U
O19 O 0.406(3) 0.4240(15) 0.2300(7) 0.074(10) Uani 1 1 d . U
O20 O 0.152(2) 0.4313(13) 0.2690(6) 0.060(9) Uani 1 1 d . U
P1 P 0.6074(6) 0.0531(3) 0.27576(16) 0.0213(18) Uani 1 1 d . .
N1 N 0.7723(19) 0.0853(11) 0.2504(5) 0.023(6) Uani 1 1 d . U
N2 N 0.646(2) 0.0309(10) 0.2252(5) 0.022(6) Uani 1 1 d . U
N3 N 0.763(2) -0.0093(11) 0.2603(5) 0.024(6) Uani 1 1 d . U
C31 C 0.705(3) 0.1015(16) 0.2702(8) 0.043(10) Uani 1 1 d . U
H31A H 0.6706 0.1344 0.2644 0.051 Uiso 1 1 calc R U
H31B H 0.7463 0.1083 0.2869 0.051 Uiso 1 1 calc R U
C32 C 0.560(2) 0.0400(13) 0.2412(6) 0.022(7) Uani 1 1 d . U
H32A H 0.5155 0.0090 0.2404 0.026 Uiso 1 1 calc R U
H32B H 0.5197 0.0700 0.2341 0.026 Uiso 1 1 calc R U
C33 C 0.696(3) -0.0036(15) 0.2812(7) 0.035(9) Uani 1 1 d . U
H33A H 0.7372 0.0008 0.2982 0.042 Uiso 1 1 calc R U
H33B H 0.6549 -0.0358 0.2823 0.042 Uiso 1 1 calc R U
C34 C 0.717(2) 0.0762(12) 0.2258(6) 0.022(7) Uani 1 1 d . U
H34A H 0.7666 0.0704 0.2126 0.026 Uiso 1 1 calc R U
H34B H 0.6777 0.1078 0.2206 0.026 Uiso 1 1 calc R U
C35 C 0.704(3) -0.0154(16) 0.2341(8) 0.040(9) Uani 1 1 d . U
H35A H 0.7513 -0.0244 0.2210 0.048 Uiso 1 1 calc R U
H35B H 0.6556 -0.0448 0.2350 0.048 Uiso 1 1 calc R U
C36 C 0.829(3) 0.0362(14) 0.2589(7) 0.032(8) Uani 1 1 d . U
H36A H 0.8801 0.0288 0.2466 0.039 Uiso 1 1 calc R U
H36B H 0.8657 0.0420 0.2764 0.039 Uiso 1 1 calc R U
P2 P 0.1048(6) 0.1805(3) 0.33482(15) 0.0172(16) Uani 1 1 d . .
N4 N -0.102(2) 0.1762(12) 0.3162(6) 0.039(8) Uani 1 1 d D U
N5 N -0.058(2) 0.2323(12) 0.3544(6) 0.034(7) Uani 1 1 d D U
N6 N -0.057(2) 0.1393(12) 0.3609(6) 0.036(7) Uani 1 1 d . U
C41 C 0.004(3) 0.1705(16) 0.3082(7) 0.036(9) Uani 1 1 d . U
H41A H 0.0130 0.1959 0.2941 0.043 Uiso 1 1 calc R U
H41B H 0.0110 0.1353 0.3009 0.043 Uiso 1 1 calc R U
C42 C 0.053(3) 0.2381(14) 0.3503(7) 0.029(8) Uani 1 1 d . U
H42A H 0.0925 0.2443 0.3674 0.035 Uiso 1 1 calc R U
H42B H 0.0617 0.2689 0.3391 0.035 Uiso 1 1 calc R U
C43 C 0.060(3) 0.1321(15) 0.3582(7) 0.034(8) Uani 1 1 d . U
H43A H 0.0721 0.0965 0.3519 0.041 Uiso 1 1 calc R U
H43B H 0.0984 0.1364 0.3756 0.041 Uiso 1 1 calc R U
C44 C -0.113(3) 0.2255(12) 0.3291(6) 0.029(8) Uani 1 1 d D U
H44A H -0.0913 0.2533 0.3175 0.035 Uiso 1 1 calc R U
H44B H -0.1862 0.2309 0.3309 0.035 Uiso 1 1 calc R U
C45 C -0.069(3) 0.1882(15) 0.3725(7) 0.036(9) Uani 1 1 d . U
H45A H -0.0182 0.1919 0.3878 0.043 Uiso 1 1 calc R U
H45B H -0.1376 0.1898 0.3789 0.043 Uiso 1 1 calc R U
C46 C -0.108(3) 0.1328(15) 0.3353(7) 0.038(9) Uani 1 1 d . U
H46A H -0.1814 0.1266 0.3372 0.045 Uiso 1 1 calc R U
H46B H -0.0816 0.1010 0.3275 0.045 Uiso 1 1 calc R U
P3 P 0.6037(5) 0.3059(3) 0.26751(15) 0.0122(15) Uani 1 1 d . .
N7 N 0.770(2) 0.2607(10) 0.2480(5) 0.023(6) Uani 1 1 d . U
N8 N 0.655(2) 0.3095(11) 0.2169(5) 0.026(6) Uani 1 1 d . U
N9 N 0.7694(17) 0.3575(9) 0.2493(5) 0.014(5) Uani 1 1 d . U
C51 C 0.696(2) 0.2528(13) 0.2684(6) 0.022(7) Uani 1 1 d . U
H51A H 0.7343 0.2511 0.2859 0.026 Uiso 1 1 calc R U
H51B H 0.6601 0.2194 0.2651 0.026 Uiso 1 1 calc R U
C52 C 0.567(2) 0.3073(12) 0.2318(6) 0.017(6) Uani 1 1 d . U
H52A H 0.5262 0.2758 0.2267 0.020 Uiso 1 1 calc R U
H52B H 0.5230 0.3380 0.2275 0.020 Uiso 1 1 calc R U
C53 C 0.694(2) 0.3627(12) 0.2684(6) 0.018(6) Uani 1 1 d . U
H53A H 0.6549 0.3951 0.2648 0.022 Uiso 1 1 calc R U
H53B H 0.7302 0.3656 0.2862 0.022 Uiso 1 1 calc R U
C54 C 0.719(2) 0.2636(12) 0.2219(6) 0.020(7) Uani 1 1 d . U
H54A H 0.6755 0.2323 0.2189 0.024 Uiso 1 1 calc R U
H54B H 0.7703 0.2630 0.2092 0.024 Uiso 1 1 calc R U
C55 C 0.717(2) 0.3543(12) 0.2230(6) 0.019(6) Uani 1 1 d . U
H55A H 0.6739 0.3856 0.2201 0.022 Uiso 1 1 calc R U
H55B H 0.7694 0.3559 0.2104 0.022 Uiso 1 1 calc R U
C56 C 0.829(3) 0.3094(13) 0.2532(7) 0.027(7) Uani 1 1 d . U
H56A H 0.8605 0.3086 0.2715 0.032 Uiso 1 1 calc R U
H56B H 0.8847 0.3103 0.2415 0.032 Uiso 1 1 calc R U
P4 P 0.0879(6) 0.4175(3) 0.33606(18) 0.0246(19) Uani 1 1 d . .
N10 N -0.047(2) 0.3974(11) 0.3728(6) 0.029(7) Uani 1 1 d . U
N11 N -0.116(2) 0.3963(11) 0.3279(5) 0.028(6) Uani 1 1 d . U
N12 N -0.071(2) 0.4789(12) 0.3498(6) 0.035(7) Uani 1 1 d . U
C61 C 0.057(3) 0.3898(14) 0.3673(7) 0.029(8) Uani 1 1 d . U
H61A H 0.0712 0.3520 0.3673 0.035 Uiso 1 1 calc R U
H61B H 0.1022 0.4056 0.3816 0.035 Uiso 1 1 calc R U
C62 C -0.020(3) 0.3911(17) 0.3153(8) 0.044(10) Uani 1 1 d . U
H62A H -0.0268 0.4098 0.2983 0.053 Uiso 1 1 calc R U
H62B H -0.0076 0.3539 0.3117 0.053 Uiso 1 1 calc R U
C63 C 0.035(3) 0.4821(17) 0.3403(9) 0.046(10) Uani 1 1 d . U
H63A H 0.0804 0.5019 0.3531 0.055 Uiso 1 1 calc R U
H63B H 0.0308 0.5010 0.3234 0.055 Uiso 1 1 calc R U
C64 C -0.116(3) 0.3726(14) 0.3529(7) 0.031(8) Uani 1 1 d . U
H64A H -0.0971 0.3356 0.3516 0.038 Uiso 1 1 calc R U
H64B H -0.1861 0.3740 0.3584 0.038 Uiso 1 1 calc R U
C65 C -0.138(3) 0.4551(17) 0.3297(9) 0.048(11) Uani 1 1 d . U
H65A H -0.1293 0.4718 0.3127 0.058 Uiso 1 1 calc R U
H65B H -0.2093 0.4603 0.3336 0.058 Uiso 1 1 calc R U
C66 C -0.071(3) 0.4525(17) 0.3745(8) 0.046(10) Uani 1 1 d . U
H66A H -0.1391 0.4563 0.3809 0.055 Uiso 1 1 calc R U
H66B H -0.0207 0.4692 0.3874 0.055 Uiso 1 1 calc R U
Pt13 Pt 0.55532(8) 0.56306(5) 0.43391(2) 0.0154(2) Uani 1 1 d . .
Pt14 Pt 0.75061(8) 0.56241(5) 0.45164(2) 0.0164(2) Uani 1 1 d . .
Pt15 Pt 0.69494(8) 0.56300(4) 0.39998(2) 0.0153(2) Uani 1 1 d . .
Pt16 Pt 0.77268(8) 0.67780(4) 0.40358(2) 0.0119(2) Uani 1 1 d . .
Pt17 Pt 0.74087(8) 0.67757(4) 0.45386(2) 0.0141(2) Uani 1 1 d . .
Pt18 Pt 0.58340(8) 0.68160(4) 0.41721(2) 0.0145(2) Uani 1 1 d . .
Pt19 Pt 0.57561(9) 0.79609(5) 0.43744(2) 0.0178(3) Uani 1 1 d . .
Pt20 Pt 0.77112(9) 0.79092(5) 0.45519(2) 0.0183(3) Uani 1 1 d . .
Pt21 Pt 0.71770(8) 0.79608(4) 0.40385(2) 0.0138(2) Uani 1 1 d . .
Pt22 Pt 0.77001(9) 0.91323(5) 0.41259(3) 0.0238(3) Uani 1 1 d . .
Pt23 Pt 0.75990(12) 0.90562(6) 0.46397(3) 0.0348(4) Uani 1 1 d . .
Pt24 Pt 0.58986(11) 0.91549(5) 0.43166(3) 0.0359(4) Uani 1 1 d . .
C101 C 0.616(2) 0.5504(12) 0.4711(6) 0.022(7) Uani 1 1 d . U
C102 C 0.867(3) 0.5554(13) 0.4769(7) 0.023(7) Uani 1 1 d . U
C103 C 0.835(2) 0.5504(11) 0.4209(5) 0.013(6) Uani 1 1 d . U
C104 C 0.720(2) 0.5565(12) 0.3642(6) 0.020(7) Uani 1 1 d . U
C105 C 0.538(2) 0.5544(13) 0.3952(6) 0.023(7) Uani 1 1 d . U
C106 C 0.882(3) 0.6729(13) 0.4350(7) 0.027(7) Uani 1 1 d . U
C107 C 0.793(3) 0.6735(14) 0.4888(7) 0.031(8) Uani 1 1 d . U
C108 C 0.586(3) 0.6742(13) 0.4577(7) 0.025(7) Uani 1 1 d . U
C109 C 0.451(2) 0.6868(12) 0.4004(6) 0.020(7) Uani 1 1 d . U
C110 C 0.6426(18) 0.6821(10) 0.3798(5) 0.005(5) Uani 1 1 d . U
C111 C 0.636(2) 0.7938(13) 0.4753(6) 0.024(7) Uani 1 1 d . U
C112 C 0.878(3) 0.7880(14) 0.4817(7) 0.030(8) Uani 1 1 d . U
C113 C 0.8606(19) 0.7962(10) 0.4241(5) 0.007(5) Uani 1 1 d . U
C114 C 0.739(2) 0.7976(12) 0.3689(6) 0.022(7) Uani 1 1 d . U
C115 C 0.553(2) 0.8023(11) 0.3980(6) 0.014(6) Uani 1 1 d . U
C116 C 0.890(3) 0.9185(15) 0.4415(8) 0.037(9) Uani 1 1 d . U
C117 C 0.828(4) 0.908(2) 0.4983(11) 0.067(14) Uani 1 1 d . U
C118 C 0.618(3) 0.9171(17) 0.4732(8) 0.046(10) Uani 1 1 d . U
C119 C 0.453(3) 0.9351(15) 0.4254(8) 0.037(9) Uani 1 1 d . U
C120 C 0.632(3) 0.9276(14) 0.3924(7) 0.029(8) Uani 1 1 d . U
O101 O 0.5945(19) 0.5460(11) 0.4926(5) 0.042(7) Uani 1 1 d . U
O102 O 0.934(2) 0.5523(11) 0.4899(6) 0.047(7) Uani 1 1 d . U
O103 O 0.9158(17) 0.5365(10) 0.4179(5) 0.031(6) Uani 1 1 d . U
O104 O 0.725(2) 0.5494(10) 0.3436(5) 0.037(6) Uani 1 1 d . U
O105 O 0.4754(17) 0.5436(9) 0.3780(4) 0.026(5) Uani 1 1 d . U
O106 O 0.9658(14) 0.6720(7) 0.4412(4) 0.010(4) Uani 1 1 d . U
O107 O 0.823(2) 0.6703(11) 0.5105(5) 0.043(7) Uani 1 1 d . U
O108 O 0.5332(19) 0.6707(9) 0.4744(5) 0.033(6) Uani 1 1 d . U
O109 O 0.379(2) 0.6924(10) 0.3869(6) 0.044(7) Uani 1 1 d . U
O110 O 0.6081(16) 0.6835(8) 0.3581(4) 0.021(5) Uani 1 1 d . U
O111 O 0.6172(18) 0.7946(10) 0.4965(4) 0.032(6) Uani 1 1 d . U
O112 O 0.940(2) 0.7895(10) 0.4979(5) 0.043(7) Uani 1 1 d . U
O113 O 0.9445(13) 0.7996(7) 0.4209(4) 0.010(4) Uani 1 1 d . U
O114 O 0.741(2) 0.7972(11) 0.3464(5) 0.046(7) Uani 1 1 d . U
O115 O 0.4979(15) 0.8068(9) 0.3810(5) 0.029(5) Uani 1 1 d . U
O116 O 0.973(3) 0.9231(14) 0.4456(6) 0.061(9) Uani 1 1 d . U
O117 O 0.872(4) 0.907(2) 0.5183(10) 0.111(15) Uani 1 1 d . U
O118 O 0.570(2) 0.9263(12) 0.4903(6) 0.053(8) Uani 1 1 d . U
O119 O 0.372(3) 0.9486(14) 0.4195(7) 0.068(9) Uani 1 1 d . U
O120 O 0.593(2) 0.9392(12) 0.3728(6) 0.051(7) Uani 1 1 d . U
P5 P 0.3914(5) 0.5569(3) 0.44096(16) 0.0169(16) Uani 1 1 d . U
N13 N 0.227(2) 0.4916(11) 0.4462(5) 0.026(6) Uani 1 1 d . U
N14 N 0.189(2) 0.5744(12) 0.4243(6) 0.032(7) Uani 1 1 d . U
N15 N 0.2357(19) 0.5736(10) 0.4726(5) 0.019(6) Uani 1 1 d . U
C131 C 0.335(2) 0.4907(13) 0.4428(7) 0.025(7) Uani 1 1 d . U
H13A H 0.3447 0.4716 0.4265 0.030 Uiso 1 1 calc R U
H13B H 0.3709 0.4716 0.4576 0.030 Uiso 1 1 calc R U
C132 C 0.290(2) 0.5854(12) 0.4165(6) 0.018(6) Uani 1 1 d . U
H13C H 0.3000 0.6235 0.4154 0.022 Uiso 1 1 calc R U
H13D H 0.2967 0.5704 0.3989 0.022 Uiso 1 1 calc R U
C133 C 0.342(2) 0.5823(13) 0.4710(6) 0.020(7) Uani 1 1 d . U
H13E H 0.3801 0.5660 0.4864 0.025 Uiso 1 1 calc R U
H13F H 0.3547 0.6202 0.4721 0.025 Uiso 1 1 calc R U
C134 C 0.167(3) 0.5214(15) 0.4252(8) 0.038(9) Uani 1 1 d . U
H13G H 0.1783 0.5058 0.4080 0.045 Uiso 1 1 calc R U
H13H H 0.0936 0.5174 0.4275 0.045 Uiso 1 1 calc R U
C135 C 0.174(2) 0.5994(11) 0.4494(6) 0.016(6) Uani 1 1 d . U
H13I H 0.1011 0.5982 0.4522 0.019 Uiso 1 1 calc R U
H13J H 0.1945 0.6364 0.4486 0.019 Uiso 1 1 calc R U
C136 C 0.207(2) 0.5171(13) 0.4702(6) 0.022(7) Uani 1 1 d . U
H13K H 0.2438 0.4981 0.4850 0.027 Uiso 1 1 calc R U
H13L H 0.1332 0.5140 0.4721 0.027 Uiso 1 1 calc R U
P6 P 0.8829(6) 0.6725(3) 0.37329(14) 0.0129(15) Uani 1 1 d . .
N16 N 1.0370(18) 0.6189(10) 0.3526(5) 0.017(5) Uani 1 1 d . U
N17 N 0.922(2) 0.6699(10) 0.3216(5) 0.022(6) Uani 1 1 d . U
N18 N 1.0512(19) 0.7146(10) 0.3514(5) 0.019(6) Uani 1 1 d . U
C141 C 0.971(2) 0.6154(11) 0.3728(6) 0.014(6) Uani 1 1 d . U
H14A H 1.0121 0.6130 0.3899 0.017 Uiso 1 1 calc R U
H14B H 0.9298 0.5832 0.3704 0.017 Uiso 1 1 calc R U
C142 C 0.837(2) 0.6748(13) 0.3372(6) 0.022(7) Uani 1 1 d . U
H14C H 0.7883 0.6463 0.3329 0.026 Uiso 1 1 calc R U
H14D H 0.8018 0.7082 0.3331 0.026 Uiso 1 1 calc R U
C143 C 0.983(2) 0.7244(11) 0.3729(6) 0.018(6) Uani 1 1 d . U
H14E H 0.9502 0.7588 0.3703 0.021 Uiso 1 1 calc R U
H14F H 1.0250 0.7250 0.3900 0.021 Uiso 1 1 calc R U
C144 C 0.981(2) 0.6207(11) 0.3267(6) 0.015(6) Uani 1 1 d . U
H14G H 0.9338 0.5908 0.3249 0.018 Uiso 1 1 calc R U
H14H H 1.0302 0.6169 0.3134 0.018 Uiso 1 1 calc R U
C145 C 0.993(2) 0.7133(12) 0.3255(6) 0.021(7) Uani 1 1 d . U
H14I H 0.9540 0.7462 0.3229 0.026 Uiso 1 1 calc R U
H14J H 1.0413 0.7117 0.3119 0.026 Uiso 1 1 calc R U
C146 C 1.103(2) 0.6633(12) 0.3556(6) 0.019(7) Uani 1 1 d . U
H14K H 1.1554 0.6602 0.3432 0.023 Uiso 1 1 calc R U
H14L H 1.1383 0.6628 0.3735 0.023 Uiso 1 1 calc R U
P7 P 0.4095(6) 0.7974(3) 0.44466(17) 0.0245(19) Uani 1 1 d . .
N19 N 0.2426(18) 0.7450(10) 0.4599(5) 0.019(6) Uani 1 1 d . U
N20 N 0.209(2) 0.8098(11) 0.4252(5) 0.026(6) Uani 1 1 d . U
N21 N 0.254(2) 0.8357(11) 0.4709(6) 0.026(6) Uani 1 1 d . U
C151 C 0.350(2) 0.7382(12) 0.4574(6) 0.019(7) Uani 1 1 d . U
H15A H 0.3594 0.7087 0.4455 0.023 Uiso 1 1 calc R U
H15B H 0.3851 0.7295 0.4748 0.023 Uiso 1 1 calc R U
C152 C 0.314(3) 0.8126(14) 0.4176(7) 0.030(8) Uani 1 1 d . U
H15C H 0.3267 0.8480 0.4111 0.035 Uiso 1 1 calc R U
H15D H 0.3212 0.7879 0.4031 0.035 Uiso 1 1 calc R U
C153 C 0.363(3) 0.8422(14) 0.4695(7) 0.029(8) Uani 1 1 d . U
H15E H 0.3998 0.8349 0.4869 0.035 Uiso 1 1 calc R U
H15F H 0.3776 0.8786 0.4648 0.035 Uiso 1 1 calc R U
C154 C 0.183(3) 0.7598(13) 0.4348(7) 0.030(8) Uani 1 1 d . U
H15G H 0.1944 0.7333 0.4214 0.036 Uiso 1 1 calc R U
H15H H 0.1096 0.7594 0.4374 0.036 Uiso 1 1 calc R U
C155 C 0.198(3) 0.8489(13) 0.4465(7) 0.031(8) Uani 1 1 d . U
H15I H 0.2227 0.8830 0.4407 0.037 Uiso 1 1 calc R U
H15J H 0.1254 0.8526 0.4491 0.037 Uiso 1 1 calc R U
C156 C 0.227(2) 0.7840(11) 0.4791(6) 0.018(6) Uani 1 1 d . U
H15K H 0.2689 0.7754 0.4956 0.021 Uiso 1 1 calc R U
H15L H 0.1548 0.7837 0.4827 0.021 Uiso 1 1 calc R U
P8 P 0.8656(6) 0.9270(3) 0.37986(17) 0.0237(18) Uani 1 1 d . .
N22 N 1.035(2) 0.9043(12) 0.3535(6) 0.033(7) Uani 1 1 d . U
N23 N 0.985(2) 0.9966(12) 0.3549(6) 0.032(7) Uani 1 1 d . U
N24 N 0.880(2) 0.9355(12) 0.3270(6) 0.033(7) Uani 1 1 d . U
C161 C 0.980(2) 0.8884(12) 0.3757(6) 0.020(7) Uani 1 1 d . U
H16A H 1.0266 0.8909 0.3920 0.024 Uiso 1 1 calc R U
H16B H 0.9598 0.8515 0.3734 0.024 Uiso 1 1 calc R U
C162 C 0.924(3) 0.9925(13) 0.3781(7) 0.027(8) Uani 1 1 d . U
H16C H 0.8696 1.0193 0.3768 0.033 Uiso 1 1 calc R U
H16D H 0.9688 0.9992 0.3944 0.033 Uiso 1 1 calc R U
C163 C 0.805(2) 0.9250(13) 0.3455(6) 0.024(7) Uani 1 1 d . U
H16E H 0.7744 0.8904 0.3419 0.029 Uiso 1 1 calc R U
H16F H 0.7500 0.9513 0.3433 0.029 Uiso 1 1 calc R U
C164 C 1.066(3) 0.9591(15) 0.3562(8) 0.039(9) Uani 1 1 d . U
H16G H 1.1070 0.9634 0.3732 0.047 Uiso 1 1 calc R U
H16H H 1.1104 0.9674 0.3423 0.047 Uiso 1 1 calc R U
C165 C 0.922(3) 0.9907(16) 0.3314(8) 0.044(10) Uani 1 1 d . U
H16I H 0.9607 1.0003 0.3165 0.053 Uiso 1 1 calc R U
H16J H 0.8637 1.0151 0.3315 0.053 Uiso 1 1 calc R U
C166 C 0.964(3) 0.9000(15) 0.3295(7) 0.032(8) Uani 1 1 d . U
H16K H 1.0039 0.9048 0.3142 0.039 Uiso 1 1 calc R U
H16L H 0.9369 0.8641 0.3285 0.039 Uiso 1 1 calc R U
N25 N 0.366(2) 0.8696(12) 0.3180(6) 0.060(6) Uiso 1 1 d D U
C251 C 0.477(3) 0.8660(18) 0.3244(10) 0.063(9) Uiso 1 1 d D U
H25A H 0.5016 0.8331 0.3173 0.076 Uiso 1 1 calc R U
H25B H 0.4920 0.8652 0.3437 0.076 Uiso 1 1 calc R U
C252 C 0.532(3) 0.912(2) 0.3132(12) 0.088(14) Uiso 1 1 d D U
H25C H 0.6056 0.9084 0.3178 0.132 Uiso 1 1 calc R U
H25D H 0.5178 0.9125 0.2941 0.132 Uiso 1 1 calc R U
H25E H 0.5083 0.9445 0.3205 0.132 Uiso 1 1 calc DR U
C253 C 0.319(3) 0.9148(16) 0.3301(7) 0.067(9) Uiso 1 1 d D U
H25F H 0.2458 0.9158 0.3240 0.080 Uiso 1 1 calc R U
H25G H 0.3504 0.9470 0.3238 0.080 Uiso 1 1 calc DR U
C254 C 0.331(4) 0.9150(18) 0.3599(7) 0.053(10) Uiso 1 1 d D U
H25H H 0.2983 0.9460 0.3664 0.080 Uiso 1 1 calc R U
H25I H 0.2987 0.8838 0.3664 0.080 Uiso 1 1 calc R U
H25J H 0.4035 0.9151 0.3662 0.080 Uiso 1 1 calc R U
C255 C 0.336(4) 0.8753(19) 0.2899(7) 0.068(9) Uiso 1 1 d D U
H25K H 0.3559 0.9104 0.2842 0.082 Uiso 1 1 calc R U
H25L H 0.2612 0.8724 0.2866 0.082 Uiso 1 1 calc R U
C256 C 0.385(4) 0.8346(19) 0.2735(10) 0.070(12) Uiso 1 1 d D U
H25M H 0.3632 0.8401 0.2549 0.105 Uiso 1 1 calc R U
H25N H 0.4597 0.8377 0.2763 0.105 Uiso 1 1 calc R U
H25O H 0.3649 0.7998 0.2787 0.105 Uiso 1 1 calc R U
C257 C 0.322(3) 0.8215(16) 0.3281(10) 0.061(8) Uiso 1 1 d D U
H25P H 0.3497 0.8176 0.3466 0.074 Uiso 1 1 calc R U
H25Q H 0.3481 0.7919 0.3183 0.074 Uiso 1 1 calc R U
C258 C 0.206(3) 0.815(2) 0.3272(11) 0.068(12) Uiso 1 1 d D U
H25R H 0.1902 0.7809 0.3346 0.102 Uiso 1 1 calc R U
H25S H 0.1774 0.8424 0.3374 0.102 Uiso 1 1 calc R U
H25T H 0.1758 0.8166 0.3090 0.102 Uiso 1 1 calc R U
N26 N 0.1806(19) 0.6340(10) 0.5484(5) 0.038(5) Uiso 1 1 d D U
C261 C 0.119(3) 0.6771(14) 0.5361(6) 0.046(7) Uiso 1 1 d D U
H26A H 0.1568 0.7101 0.5393 0.055 Uiso 1 1 calc R U
H26B H 0.0549 0.6798 0.5446 0.055 Uiso 1 1 calc R U
C262 C 0.093(3) 0.6706(15) 0.5067(6) 0.034(8) Uiso 1 1 d D U
H26C H 0.0523 0.7003 0.4998 0.051 Uiso 1 1 calc R U
H26D H 0.1559 0.6687 0.4980 0.051 Uiso 1 1 calc R U
H26E H 0.0539 0.6385 0.5033 0.051 Uiso 1 1 calc R U
C263 C 0.278(2) 0.6324(14) 0.5361(7) 0.039(7) Uiso 1 1 d D U
H26F H 0.3078 0.6677 0.5366 0.047 Uiso 1 1 calc R U
H26G H 0.2630 0.6227 0.5174 0.047 Uiso 1 1 calc R U
C264 C 0.357(3) 0.5943(15) 0.5490(8) 0.044(9) Uiso 1 1 d D U
H26H H 0.4186 0.5955 0.5398 0.066 Uiso 1 1 calc R U
H26I H 0.3738 0.6042 0.5674 0.066 Uiso 1 1 calc R U
H26J H 0.3289 0.5590 0.5481 0.066 Uiso 1 1 calc R U
C265 C 0.131(2) 0.5835(12) 0.5418(8) 0.041(7) Uiso 1 1 d D U
H26K H 0.1732 0.5557 0.5506 0.049 Uiso 1 1 calc R U
H26L H 0.1302 0.5781 0.5227 0.049 Uiso 1 1 calc R U
C266 C 0.022(2) 0.5763(17) 0.5491(9) 0.049(10) Uiso 1 1 d D U
H26M H -0.0027 0.5416 0.5438 0.073 Uiso 1 1 calc R U
H26N H 0.0207 0.5802 0.5681 0.073 Uiso 1 1 calc R U
H26O H -0.0224 0.6027 0.5401 0.073 Uiso 1 1 calc R U
C267 C 0.191(3) 0.6408(15) 0.5772(6) 0.046(7) Uiso 1 1 d D U
H26P H 0.2282 0.6105 0.5851 0.055 Uiso 1 1 calc R U
H26Q H 0.1218 0.6404 0.5832 0.055 Uiso 1 1 calc R U
C268 C 0.245(4) 0.6900(16) 0.5875(10) 0.062(11) Uiso 1 1 d D U
H26R H 0.2471 0.6906 0.6067 0.093 Uiso 1 1 calc R U
H26S H 0.3141 0.6906 0.5823 0.093 Uiso 1 1 calc R U
H26T H 0.2073 0.7205 0.5804 0.093 Uiso 1 1 calc R U
N27 N 0.809(4) 0.0944(18) 0.4567(9) 0.096(9) Uiso 1 1 d D U
C271 C 0.819(5) 0.072(3) 0.4306(9) 0.100(11) Uiso 1 1 d D U
H27A H 0.8025 0.0348 0.4312 0.120 Uiso 1 1 calc R U
H27B H 0.8919 0.0748 0.4272 0.120 Uiso 1 1 calc DR U
C272 C 0.756(5) 0.096(3) 0.4072(13) 0.119(18) Uiso 1 1 d D U
H27C H 0.7696 0.0778 0.3912 0.179 Uiso 1 1 calc R U
H27D H 0.6832 0.0927 0.4098 0.179 Uiso 1 1 calc R U
H27E H 0.7731 0.1329 0.4057 0.179 Uiso 1 1 calc DR U
C273 C 0.717(4) 0.104(2) 0.4697(13) 0.098(11) Uiso 1 1 d D U
H27F H 0.6736 0.1283 0.4588 0.118 Uiso 1 1 calc R U
H27G H 0.7370 0.1212 0.4866 0.118 Uiso 1 1 calc DR U
C274 C 0.652(4) 0.056(2) 0.4751(13) 0.094(15) Uiso 1 1 d D U
H27H H 0.5928 0.0675 0.4838 0.140 Uiso 1 1 calc R U
H27I H 0.6292 0.0391 0.4586 0.140 Uiso 1 1 calc R U
H27J H 0.6928 0.0320 0.4865 0.140 Uiso 1 1 calc DR U
C275 C 0.874(4) 0.057(2) 0.4723(10) 0.102(11) Uiso 1 1 d D U
H27K H 0.9349 0.0509 0.4628 0.122 Uiso 1 1 calc R U
H27L H 0.8363 0.0238 0.4721 0.122 Uiso 1 1 calc DR U
C276 C 0.913(5) 0.068(3) 0.5007(11) 0.110(17) Uiso 1 1 d D U
H27M H 0.9546 0.0382 0.5076 0.165 Uiso 1 1 calc R U
H27N H 0.9543 0.0993 0.5017 0.165 Uiso 1 1 calc DR U
H27O H 0.8550 0.0720 0.5111 0.165 Uiso 1 1 calc R U
C277 C 0.863(5) 0.145(2) 0.4548(15) 0.109(11) Uiso 1 1 d D U
H27P H 0.8716 0.1571 0.4731 0.131 Uiso 1 1 calc DR U
H27Q H 0.8107 0.1674 0.4457 0.131 Uiso 1 1 calc DR U
C278 C 0.962(5) 0.162(3) 0.4437(16) 0.128(18) Uiso 1 1 d D U
H27R H 0.9709 0.1994 0.4463 0.193 Uiso 1 1 calc R U
H27S H 1.0198 0.1434 0.4528 0.193 Uiso 1 1 calc DR U
H27T H 0.9578 0.1539 0.4249 0.193 Uiso 1 1 calc DR U
N28 N 0.144(3) 0.1045(14) 0.1969(7) 0.070(12) Uiso 1 1 d D .
C281 C 0.048(3) 0.131(2) 0.1998(15) 0.12(3) Uiso 1 1 d D .
H28A H 0.0500 0.1656 0.1915 0.148 Uiso 1 1 calc DR U
H28B H 0.0420 0.1364 0.2187 0.148 Uiso 1 1 calc R U
C282 C -0.047(3) 0.102(3) 0.1879(15) 0.13(3) Uiso 1 1 d D .
H28C H -0.1080 0.1227 0.1908 0.195 Uiso 1 1 calc R U
H28D H -0.0435 0.0974 0.1691 0.195 Uiso 1 1 calc DR U
H28E H -0.0516 0.0682 0.1964 0.195 Uiso 1 1 calc R U
C283 C 0.167(4) 0.096(2) 0.1696(8) 0.083(17) Uiso 1 1 d D .
H28F H 0.1790 0.1299 0.1617 0.099 Uiso 1 1 calc DR U
H28G H 0.1050 0.0809 0.1599 0.099 Uiso 1 1 calc DR U
C284 C 0.256(3) 0.0604(19) 0.1643(10) 0.067(14) Uiso 1 1 d D .
H28H H 0.2613 0.0585 0.1453 0.101 Uiso 1 1 calc R U
H28I H 0.3196 0.0748 0.1729 0.101 Uiso 1 1 calc R U
H28J H 0.2452 0.0255 0.1711 0.101 Uiso 1 1 calc R U
C285 C 0.142(4) 0.0553(16) 0.2117(8) 0.063(13) Uiso 1 1 d D .
H28K H 0.2125 0.0413 0.2144 0.076 Uiso 1 1 calc DR U
H28L H 0.1002 0.0298 0.2011 0.076 Uiso 1 1 calc R U
C286 C 0.101(4) 0.061(2) 0.2383(8) 0.073(15) Uiso 1 1 d D .
H28M H 0.1016 0.0269 0.2470 0.110 Uiso 1 1 calc R U
H28N H 0.1429 0.0854 0.2492 0.110 Uiso 1 1 calc R U
H28O H 0.0305 0.0738 0.2359 0.110 Uiso 1 1 calc R U
C287 C 0.229(4) 0.1355(19) 0.2098(11) 0.076(16) Uiso 1 1 d D .
H28P H 0.2930 0.1208 0.2045 0.092 Uiso 1 1 calc R U
H28Q H 0.2290 0.1302 0.2289 0.092 Uiso 1 1 calc DR U
C288 C 0.231(6) 0.194(2) 0.2047(17) 0.16(4) Uiso 1 1 d D .
H28R H 0.2907 0.2095 0.2145 0.243 Uiso 1 1 calc R U
H28S H 0.2333 0.2007 0.1860 0.243 Uiso 1 1 calc DR U
H28T H 0.1690 0.2102 0.2105 0.243 Uiso 1 1 calc DR U
O301 O 0.936(5) 0.695(2) 0.5770(12) 0.143(17) Uiso 1 1 d D U
C301 C 0.844(5) 0.701(3) 0.5734(18) 0.132(17) Uiso 1 1 d D U
C302 C 0.826(7) 0.757(3) 0.5640(18) 0.15(2) Uiso 1 1 d D U
H30A H 0.7526 0.7630 0.5609 0.219 Uiso 1 1 calc R U
H30B H 0.8557 0.7807 0.5774 0.219 Uiso 1 1 calc R U
H30C H 0.8579 0.7619 0.5478 0.219 Uiso 1 1 calc R U
C303 C 0.775(6) 0.654(3) 0.5724(17) 0.14(2) Uiso 1 1 d D U
H30D H 0.7041 0.6657 0.5693 0.207 Uiso 1 1 calc R U
H30E H 0.7915 0.6315 0.5581 0.207 Uiso 1 1 calc R U
H30F H 0.7852 0.6357 0.5891 0.207 Uiso 1 1 calc R U
O311 O 0.377(3) 0.7640(17) 0.5370(8) 0.091(11) Uiso 1 1 d D U
C311 C 0.468(3) 0.7611(16) 0.5426(10) 0.070(10) Uiso 1 1 d D U
C312 C 0.526(4) 0.7133(18) 0.5359(11) 0.070(12) Uiso 1 1 d D U
H31C H 0.5982 0.7178 0.5418 0.106 Uiso 1 1 calc R U
H31D H 0.4993 0.6830 0.5445 0.106 Uiso 1 1 calc R U
H31E H 0.5182 0.7081 0.5169 0.106 Uiso 1 1 calc R U
C313 C 0.528(3) 0.8045(17) 0.5564(9) 0.058(11) Uiso 1 1 d D U
H31F H 0.6003 0.7944 0.5591 0.087 Uiso 1 1 calc R U
H31G H 0.5217 0.8360 0.5457 0.087 Uiso 1 1 calc R U
H31H H 0.5027 0.8111 0.5734 0.087 Uiso 1 1 calc R U
O321 O 0.083(3) 0.0812(18) 0.4196(9) 0.098(12) Uiso 1 1 d D U
C321 C 0.163(3) 0.0619(18) 0.4281(12) 0.084(12) Uiso 1 1 d D U
C322 C 0.266(4) 0.089(2) 0.4304(12) 0.087(15) Uiso 1 1 d D U
H32C H 0.3180 0.0647 0.4378 0.130 Uiso 1 1 calc R U
H32D H 0.2817 0.1002 0.4130 0.130 Uiso 1 1 calc R U
H32E H 0.2631 0.1192 0.4419 0.130 Uiso 1 1 calc R U
C323 C 0.169(5) 0.0055(18) 0.4356(12) 0.083(14) Uiso 1 1 d D U
H32F H 0.2387 -0.0035 0.4420 0.125 Uiso 1 1 calc R U
H32G H 0.1238 -0.0010 0.4494 0.125 Uiso 1 1 calc R U
H32H H 0.1465 -0.0159 0.4203 0.125 Uiso 1 1 calc R U

loop_
_atom_site_aniso_label
_atom_site_aniso_U_11
_atom_site_aniso_U_22
_atom_site_aniso_U_33
_atom_site_aniso_U_23
_atom_site_aniso_U_13
_atom_site_aniso_U_12
Pt1 0.0146(6) 0.0183(6) 0.0237(6) -0.0020(5) 0.0015(5) 0.0003(5)
Pt2 0.0212(6) 0.0096(6) 0.0277(7) -0.0001(5) 0.0059(5) -0.0012(5)
Pt3 0.0168(6) 0.0179(6) 0.0335(7) -0.0014(5) 0.0038(5) -0.0003(5)
Pt4 0.0135(5) 0.0114(5) 0.0135(6) -0.0014(4) 0.0007(4) -0.0016(4)
Pt5 0.0163(5) 0.0048(5) 0.0164(6) 0.0000(4) -0.0019(4) -0.0025(4)
Pt6 0.0145(5) 0.0110(5) 0.0142(6) -0.0017(4) 0.0020(4) -0.0007(4)
Pt7 0.0088(5) 0.0110(5) 0.0115(5) 0.0007(4) 0.0019(4) -0.0015(4)
Pt8 0.0186(6) 0.0077(5) 0.0137(6) -0.0007(4) 0.0056(4) -0.0029(4)
Pt9 0.0097(5) 0.0135(6) 0.0222(6) 0.0003(5) 0.0032(4) -0.0008(4)
Pt10 0.0286(7) 0.0142(6) 0.0237(7) 0.0014(5) 0.0074(5) 0.0032(5)
Pt11 0.0225(6) 0.0103(6) 0.0423(8) -0.0016(5) 0.0142(6) -0.0006(5)
Pt12 0.0601(10) 0.0198(7) 0.0323(8) 0.0034(6) 0.0292(7) 0.0087(7)
C1 0.030(10) 0.015(10) 0.020(10) -0.002(8) 0.001(8) -0.001(8)
C2 0.019(10) 0.021(10) 0.026(10) -0.003(8) 0.007(8) -0.001(8)
C3 0.031(11) 0.029(11) 0.030(11) -0.004(9) 0.004(9) 0.002(9)
C4 0.049(14) 0.054(14) 0.053(14) -0.003(9) 0.003(9) -0.002(9)
C5 0.026(7) 0.026(7) 0.026(7) 0.0001(10) 0.0026(12) -0.0001(10)
C6 0.031(11) 0.039(12) 0.035(12) 0.002(9) 0.002(9) 0.002(9)
C7 0.033(11) 0.028(11) 0.032(11) -0.003(9) -0.002(9) -0.002(9)
C8 0.027(11) 0.021(10) 0.028(11) 0.006(8) 0.000(8) 0.005(8)
C9 0.008(7) 0.007(7) 0.009(7) -0.001(5) 0.002(5) 0.002(5)
C10 0.015(9) 0.012(9) 0.016(10) -0.001(8) -0.007(8) -0.004(8)
C11 0.019(10) 0.011(9) 0.014(9) 0.000(8) 0.010(8) 0.004(8)
C12 0.028(11) 0.026(11) 0.028(11) 0.000(8) 0.009(8) -0.005(8)
C13 0.031(11) 0.025(11) 0.026(11) 0.004(8) 0.008(9) 0.002(8)
C14 0.010(9) 0.019(10) 0.020(10) -0.002(8) -0.010(8) 0.006(8)
C15 0.006(7) 0.012(7) 0.012(7) -0.005(5) -0.001(5) -0.004(5)
C16 0.025(10) 0.021(10) 0.022(10) -0.012(8) 0.001(8) -0.003(8)
C17 0.026(10) 0.024(10) 0.024(10) 0.002(8) -0.004(8) 0.004(8)
C18 0.019(10) 0.024(10) 0.017(10) 0.012(8) 0.006(8) -0.004(8)
C19 0.031(11) 0.019(10) 0.030(11) -0.004(8) 0.009(8) -0.013(8)
C20 0.017(8) 0.021(8) 0.021(8) -0.001(5) 0.001(5) 0.003(5)
O1 0.016(10) 0.025(11) 0.034(11) -0.005(9) -0.001(9) 0.012(8)
O2 0.058(15) 0.067(16) 0.042(14) 0.008(12) 0.006(12) -0.006(13)
O3 0.032(11) 0.039(12) 0.028(11) 0.006(10) 0.017(10) -0.003(10)
O4 0.065(12) 0.065(12) 0.069(12) -0.002(9) 0.005(9) -0.005(9)
O5 0.019(10) 0.047(13) 0.045(13) -0.020(11) -0.007(10) -0.001(10)
O6 0.028(11) 0.025(11) 0.026(11) -0.010(9) 0.007(9) -0.002(9)
O7 0.049(14) 0.068(15) 0.038(13) -0.005(12) -0.009(12) -0.001(12)
O8 0.019(8) 0.016(8) 0.025(8) 0.008(7) 0.005(7) -0.007(7)
O9 0.056(13) 0.015(10) 0.029(12) 0.001(9) 0.010(10) -0.004(10)
O10 0.034(9) 0.030(9) 0.024(9) 0.007(7) -0.005(7) 0.001(7)
O11 0.020(11) 0.030(12) 0.042(12) 0.001(10) 0.004(9) -0.004(9)
O12 0.065(15) 0.061(15) 0.030(13) -0.012(11) 0.013(11) -0.003(13)
O13 0.014(9) 0.024(10) 0.018(10) -0.003(8) 0.006(8) 0.004(8)
O14 0.040(13) 0.058(15) 0.068(16) -0.002(13) -0.002(12) -0.001(12)
O15 0.019(8) 0.041(9) 0.023(8) 0.003(7) -0.008(7) 0.000(7)
O16 0.049(13) 0.053(14) 0.028(12) -0.007(11) -0.007(10) -0.001(11)
O17 0.040(13) 0.045(14) 0.086(17) 0.004(13) 0.003(13) 0.000(12)
O18 0.082(14) 0.080(14) 0.086(14) -0.004(9) 0.021(9) -0.009(9)
O19 0.078(13) 0.075(13) 0.070(13) 0.003(9) 0.013(9) 0.000(9)
O20 0.060(11) 0.062(12) 0.058(11) 0.005(9) 0.004(9) 0.006(9)
P1 0.022(4) 0.020(4) 0.022(4) -0.003(3) -0.001(3) 0.012(3)
N1 0.019(9) 0.027(9) 0.022(9) 0.001(8) 0.004(8) -0.002(8)
N2 0.021(9) 0.021(9) 0.023(9) -0.004(8) -0.001(8) 0.006(8)
N3 0.026(9) 0.025(9) 0.024(9) 0.005(8) 0.006(8) 0.004(8)
C31 0.047(13) 0.038(12) 0.044(13) -0.008(9) 0.007(9) -0.001(9)
C32 0.018(10) 0.027(10) 0.021(10) -0.003(8) 0.004(8) 0.001(8)
C33 0.034(11) 0.038(12) 0.032(11) 0.003(9) 0.002(9) -0.002(9)
C34 0.019(10) 0.023(10) 0.022(10) 0.004(8) -0.001(8) 0.006(8)
C35 0.042(12) 0.040(12) 0.039(12) 0.001(9) 0.005(9) 0.004(9)
C36 0.030(11) 0.035(11) 0.031(11) 0.002(9) 0.000(9) 0.008(9)
P2 0.019(4) 0.015(4) 0.018(4) -0.002(3) 0.005(3) -0.002(3)
N4 0.035(11) 0.042(11) 0.041(11) -0.003(9) 0.003(8) -0.005(8)
N5 0.033(10) 0.030(10) 0.040(11) -0.001(8) 0.002(8) -0.003(8)
N6 0.035(10) 0.038(11) 0.036(11) 0.000(8) 0.007(8) 0.000(8)
C41 0.033(11) 0.039(12) 0.034(12) 0.002(9) 0.001(9) -0.002(9)
C42 0.027(11) 0.032(11) 0.028(11) 0.000(9) 0.002(8) 0.005(8)
C43 0.031(11) 0.035(12) 0.034(12) 0.003(9) 0.000(9) 0.005(9)
C44 0.033(11) 0.022(11) 0.033(11) -0.005(8) 0.005(9) 0.004(8)
C45 0.035(12) 0.039(12) 0.033(12) 0.002(9) 0.003(9) -0.001(9)
C46 0.035(12) 0.038(12) 0.039(12) -0.001(9) -0.001(9) 0.003(9)
P3 0.007(3) 0.013(4) 0.016(4) -0.001(3) -0.002(3) -0.002(3)
N7 0.022(9) 0.022(9) 0.024(9) -0.001(8) 0.007(8) -0.004(8)
N8 0.025(9) 0.031(10) 0.022(9) 0.000(8) 0.008(8) -0.001(8)
N9 0.008(8) 0.015(9) 0.018(9) -0.001(7) 0.001(7) -0.008(7)
C51 0.020(10) 0.024(10) 0.021(10) 0.000(8) 0.004(8) -0.001(8)
C52 0.018(10) 0.018(10) 0.015(10) -0.002(8) 0.001(8) 0.003(8)
C53 0.018(8) 0.018(8) 0.020(8) 0.001(5) 0.003(5) -0.002(5)
C54 0.021(10) 0.019(10) 0.021(10) 0.000(8) 0.004(8) -0.008(8)
C55 0.017(8) 0.020(8) 0.019(8) -0.001(5) 0.005(5) 0.000(5)
C56 0.027(11) 0.028(11) 0.025(11) 0.001(8) 0.002(8) -0.002(8)
P4 0.022(4) 0.023(5) 0.029(5) -0.007(4) 0.006(4) 0.000(4)
N10 0.027(10) 0.028(10) 0.034(10) -0.002(8) 0.004(8) 0.001(8)
N11 0.025(9) 0.031(10) 0.026(10) -0.005(8) -0.004(8) -0.003(8)
N12 0.032(10) 0.035(10) 0.038(11) -0.006(8) 0.008(8) 0.003(8)
C61 0.031(11) 0.032(11) 0.026(11) 0.003(8) 0.003(8) -0.002(9)
C62 0.044(13) 0.043(13) 0.045(13) -0.003(9) 0.003(9) -0.002(9)
C63 0.046(13) 0.046(13) 0.046(13) 0.002(9) 0.004(9) 0.004(9)
C64 0.026(11) 0.033(11) 0.035(11) -0.003(9) 0.002(9) 0.001(9)
C65 0.047(13) 0.046(13) 0.052(13) 0.007(9) 0.005(9) 0.012(9)
C66 0.045(13) 0.048(13) 0.045(13) -0.003(9) 0.011(9) 0.001(9)
Pt13 0.0086(5) 0.0188(6) 0.0187(6) 0.0018(5) 0.0011(4) -0.0028(4)
Pt14 0.0097(5) 0.0175(6) 0.0218(6) 0.0029(5) 0.0006(4) -0.0016(4)
Pt15 0.0124(5) 0.0130(6) 0.0210(6) 0.0018(5) 0.0042(4) -0.0024(4)
Pt16 0.0124(5) 0.0112(5) 0.0120(5) -0.0009(4) 0.0012(4) -0.0015(4)
Pt17 0.0157(5) 0.0152(6) 0.0116(5) -0.0004(4) 0.0024(4) -0.0034(4)
Pt18 0.0129(5) 0.0133(6) 0.0173(6) 0.0000(4) 0.0012(4) -0.0010(4)
Pt19 0.0161(6) 0.0175(6) 0.0214(6) -0.0002(5) 0.0094(5) -0.0033(5)
Pt20 0.0209(6) 0.0188(6) 0.0155(6) -0.0012(5) 0.0032(5) -0.0064(5)
Pt21 0.0150(5) 0.0106(5) 0.0165(6) 0.0001(4) 0.0054(4) -0.0013(4)
Pt22 0.0197(6) 0.0161(6) 0.0372(8) -0.0050(5) 0.0114(5) -0.0027(5)
Pt23 0.0426(8) 0.0262(8) 0.0392(8) -0.0129(6) 0.0220(7) -0.0134(6)
Pt24 0.0300(7) 0.0197(7) 0.0619(10) -0.0101(7) 0.0252(7) -0.0064(6)
C101 0.021(8) 0.023(8) 0.022(8) 0.002(5) 0.005(5) -0.003(5)
C102 0.024(10) 0.021(10) 0.026(10) 0.001(8) 0.009(8) 0.006(8)
C103 0.016(9) 0.009(9) 0.012(9) 0.002(7) 0.000(8) -0.005(8)
C104 0.016(10) 0.026(10) 0.017(10) 0.007(8) 0.004(8) 0.001(8)
C105 0.024(10) 0.024(10) 0.022(10) -0.006(8) 0.000(8) 0.005(8)
C106 0.031(11) 0.022(11) 0.029(11) 0.003(8) 0.009(8) 0.000(8)
C107 0.029(11) 0.035(11) 0.028(11) 0.004(9) 0.003(9) 0.004(9)
C108 0.026(10) 0.021(10) 0.029(11) 0.001(8) 0.005(8) -0.004(8)
C109 0.012(9) 0.021(10) 0.025(10) -0.001(8) -0.009(8) 0.003(8)
C110 0.005(5) 0.005(5) 0.005(5) -0.0001(10) 0.0003(11) 0.0001(10)
C111 0.022(10) 0.028(10) 0.021(10) 0.000(8) 0.000(8) 0.004(8)
C112 0.031(11) 0.031(11) 0.026(11) 0.003(9) -0.006(9) 0.000(9)
C113 0.008(7) 0.009(7) 0.006(7) -0.002(5) 0.005(5) -0.003(5)
C114 0.030(10) 0.017(10) 0.019(10) -0.001(8) 0.007(8) 0.000(8)
C115 0.011(9) 0.013(9) 0.018(10) -0.007(8) 0.000(8) -0.005(8)
C116 0.034(12) 0.040(12) 0.037(12) -0.004(9) 0.006(9) 0.006(9)
C117 0.068(16) 0.067(16) 0.066(16) -0.001(10) 0.010(10) -0.004(10)
C118 0.047(13) 0.049(13) 0.044(13) -0.008(9) 0.010(9) -0.003(9)
C119 0.032(12) 0.037(12) 0.041(12) 0.002(9) 0.001(9) -0.002(9)
C120 0.025(11) 0.030(11) 0.032(11) 0.002(9) 0.003(9) -0.005(8)
O101 0.036(12) 0.061(14) 0.029(12) 0.022(11) 0.007(10) 0.005(11)
O102 0.038(13) 0.039(13) 0.060(14) 0.014(11) -0.022(12) 0.013(11)
O103 0.019(11) 0.040(12) 0.035(12) 0.004(10) 0.004(9) 0.004(9)
O104 0.050(13) 0.035(12) 0.029(12) -0.004(10) 0.014(10) 0.004(11)
O105 0.024(10) 0.031(11) 0.025(11) -0.003(9) 0.007(9) -0.005(9)
O106 0.011(4) 0.008(4) 0.011(4) 0.000(2) 0.001(2) 0.000(2)
O107 0.061(14) 0.045(13) 0.021(11) 0.005(10) -0.002(11) 0.014(11)
O108 0.039(12) 0.024(11) 0.038(12) -0.009(10) 0.013(10) -0.001(10)
O109 0.034(12) 0.038(13) 0.058(14) 0.002(11) -0.011(11) -0.003(10)
O110 0.023(10) 0.019(10) 0.022(10) 0.011(8) 0.004(8) 0.001(8)
O111 0.033(11) 0.042(12) 0.019(11) -0.002(10) -0.004(9) -0.003(10)
O112 0.048(13) 0.029(12) 0.047(13) -0.003(10) -0.023(11) -0.002(10)
O113 0.009(4) 0.010(4) 0.011(4) -0.001(2) 0.001(2) -0.001(2)
O114 0.063(14) 0.041(13) 0.036(13) -0.011(11) 0.017(11) 0.002(12)
O115 0.006(9) 0.039(12) 0.042(12) 0.006(10) 0.002(9) -0.003(9)
O116 0.059(15) 0.077(17) 0.047(14) -0.020(13) 0.005(12) -0.004(13)
O117 0.111(15) 0.111(15) 0.111(15) 0.000(2) 0.011(2) 0.000(2)
O118 0.053(11) 0.054(11) 0.054(11) -0.010(9) 0.011(9) -0.001(8)
O119 0.062(12) 0.067(12) 0.077(13) 0.008(9) 0.009(9) 0.000(9)
O120 0.040(13) 0.062(15) 0.049(14) 0.002(12) 0.000(11) -0.010(12)
P5 0.002(3) 0.026(4) 0.023(4) 0.004(3) 0.002(3) 0.001(3)
N13 0.022(9) 0.028(10) 0.028(10) -0.003(8) 0.004(8) 0.001(8)
N14 0.028(10) 0.037(10) 0.030(10) 0.008(8) 0.004(8) 0.002(8)
N15 0.018(9) 0.022(9) 0.019(9) 0.002(7) 0.007(7) -0.003(7)
C131 0.023(10) 0.024(11) 0.027(11) 0.000(8) -0.002(8) -0.005(8)
C132 0.017(10) 0.020(10) 0.016(10) 0.003(8) -0.001(8) 0.008(8)
C133 0.013(9) 0.022(10) 0.026(10) 0.001(8) 0.001(8) 0.003(8)
C134 0.037(12) 0.041(12) 0.035(12) -0.003(9) 0.005(9) -0.001(9)
C135 0.017(9) 0.012(9) 0.022(10) 0.004(8) 0.011(8) -0.003(8)
C136 0.017(10) 0.027(10) 0.022(10) -0.007(8) 0.005(8) -0.001(8)
P6 0.015(4) 0.014(4) 0.010(4) 0.001(3) 0.001(3) -0.001(3)
N16 0.017(9) 0.016(9) 0.017(9) -0.002(7) -0.003(7) -0.001(7)
N17 0.027(9) 0.023(9) 0.018(9) 0.002(8) 0.009(8) 0.003(8)
N18 0.021(9) 0.022(9) 0.015(9) -0.004(7) 0.004(7) -0.008(7)
C141 0.017(9) 0.013(9) 0.013(9) 0.003(8) 0.005(8) 0.010(8)
C142 0.024(10) 0.026(10) 0.015(10) -0.004(8) -0.004(8) 0.001(8)
C143 0.019(10) 0.012(9) 0.021(10) -0.007(8) 0.000(8) -0.005(8)
C144 0.013(9) 0.015(9) 0.017(10) -0.003(8) 0.005(8) 0.001(8)
C145 0.023(10) 0.020(10) 0.021(10) -0.002(8) 0.004(8) -0.006(8)
C146 0.018(10) 0.023(10) 0.016(10) -0.001(8) 0.005(8) 0.006(8)
P7 0.022(4) 0.025(5) 0.028(5) -0.005(4) 0.014(4) -0.006(4)
N19 0.012(9) 0.021(9) 0.023(9) 0.003(8) 0.001(7) 0.003(7)
N20 0.019(9) 0.030(10) 0.028(10) 0.002(8) -0.008(8) 0.001(8)
N21 0.020(9) 0.030(10) 0.029(10) -0.004(8) -0.003(8) -0.007(8)
C151 0.014(9) 0.021(10) 0.022(10) 0.004(8) 0.000(8) -0.007(8)
C152 0.030(11) 0.026(11) 0.033(11) 0.000(9) 0.006(9) -0.004(8)
C153 0.025(11) 0.033(11) 0.029(11) 0.002(9) 0.009(8) -0.001(8)
C154 0.032(11) 0.026(11) 0.033(11) 0.000(9) 0.003(9) 0.001(8)
C155 0.029(11) 0.024(11) 0.039(11) -0.001(9) 0.006(9) 0.002(8)
C156 0.015(7) 0.019(8) 0.019(8) 0.001(5) 0.002(5) 0.000(5)
P8 0.023(4) 0.018(4) 0.030(5) -0.003(4) 0.006(4) -0.008(3)
N22 0.034(10) 0.035(10) 0.032(10) -0.004(8) 0.007(8) 0.005(8)
N23 0.029(10) 0.032(10) 0.036(10) 0.008(8) 0.003(8) -0.008(8)
N24 0.028(10) 0.040(11) 0.031(10) 0.004(8) 0.003(8) 0.000(8)
C161 0.019(10) 0.018(10) 0.023(10) 0.006(8) 0.003(8) 0.006(8)
C162 0.026(11) 0.026(11) 0.030(11) 0.002(8) 0.005(8) -0.004(8)
C163 0.024(10) 0.022(10) 0.026(10) -0.002(8) 0.006(8) 0.002(8)
C164 0.037(12) 0.042(12) 0.039(12) 0.002(9) -0.001(9) -0.005(9)
C165 0.046(13) 0.041(13) 0.045(13) 0.005(9) 0.003(9) 0.000(9)
C166 0.033(11) 0.039(12) 0.025(11) -0.005(9) 0.004(9) -0.003(9)

loop_
_atom_type_symbol
_atom_type_description
_atom_type_scat_dispersion_real
_atom_type_scat_dispersion_imag
_atom_type_scat_source
C C 0.0033 0.0016 'International Tables Vol C Tables 4.2.6.8 and 6.1.1.4'
H H 0.0000 0.0000 'International Tables Vol C Tables 4.2.6.8 and 6.1.1.4'
N N 0.0061 0.0033 'International Tables Vol C Tables 4.2.6.8 and 6.1.1.4'
O O 0.0106 0.0060 'International Tables Vol C Tables 4.2.6.8 and 6.1.1.4'
P P 0.1023 0.0942 'International Tables Vol C Tables 4.2.6.8 and 6.1.1.4'
Pt Pt -1.7033 8.3905 'International Tables Vol C Tables 4.2.6.8 and 6.1.1.4'

loop_
_geom_angle_atom_site_label_1
_geom_angle_atom_site_label_2
_geom_angle_atom_site_label_3
_geom_angle
C5 Pt1 C1 155.4(14)
C5 Pt1 P1 99.8(10)
C1 Pt1 P1 99.3(9)
C5 Pt1 Pt2 109.9(10)
C1 Pt1 Pt2 49.6(9)
P1 Pt1 Pt2 148.9(2)
C5 Pt1 Pt3 49.9(10)
C1 Pt1 Pt3 109.2(9)
P1 Pt1 Pt3 149.6(2)
Pt2 Pt1 Pt3 60.27(5)
C5 Pt1 Pt6 79.5(10)
C1 Pt1 Pt6 110.3(9)
P1 Pt1 Pt6 104.7(2)
Pt2 Pt1 Pt6 89.89(5)
Pt3 Pt1 Pt6 75.33(4)
C2 Pt2 C1 101.9(13)
C2 Pt2 C3 100.1(14)
C1 Pt2 C3 151.4(13)
C2 Pt2 Pt1 151.1(9)
C1 Pt2 Pt1 49.2(9)
C3 Pt2 Pt1 107.1(10)
C2 Pt2 Pt3 147.9(9)
C1 Pt2 Pt3 108.5(9)
C3 Pt2 Pt3 47.9(10)
Pt1 Pt2 Pt3 59.94(5)
C2 Pt2 Pt5 97.9(10)
C1 Pt2 Pt5 92.2(9)
C3 Pt2 Pt5 102.7(10)
Pt1 Pt2 Pt5 85.73(5)
Pt3 Pt2 Pt5 91.01(5)
C4 Pt3 C3 104.2(18)
C4 Pt3 C5 98.8(17)
C3 Pt3 C5 151.6(14)
C4 Pt3 Pt1 144.5(14)
C3 Pt3 Pt1 109.0(10)
C5 Pt3 Pt1 45.9(9)
C4 Pt3 Pt2 153.9(15)
C3 Pt3 Pt2 49.9(10)
C5 Pt3 Pt2 105.4(9)
Pt1 Pt3 Pt2 59.78(5)
C4 Pt3 Pt4 96.0(15)
C3 Pt3 Pt4 82.5(10)
C5 Pt3 Pt4 111.6(10)
Pt1 Pt3 Pt4 100.43(5)
Pt2 Pt3 Pt4 84.18(5)
C10 Pt4 C6 166.3(13)
C10 Pt4 P2 98.4(8)
C6 Pt4 P2 95.3(11)
C10 Pt4 Pt5 113.9(8)
C6 Pt4 Pt5 52.4(11)
P2 Pt4 Pt5 147.7(2)
C10 Pt4 Pt6 53.8(8)
C6 Pt4 Pt6 112.5(11)
P2 Pt4 Pt6 152.2(2)
Pt5 Pt4 Pt6 60.10(4)
C10 Pt4 Pt3 75.6(8)
C6 Pt4 Pt3 101.4(11)
P2 Pt4 Pt3 98.7(2)
Pt5 Pt4 Pt3 89.88(4)
Pt6 Pt4 Pt3 76.71(4)
C10 Pt4 Pt9 75.2(8)
C6 Pt4 Pt9 103.2(11)
P2 Pt4 Pt9 101.0(2)
Pt5 Pt4 Pt9 87.55(4)
Pt6 Pt4 Pt9 73.29(4)
Pt3 Pt4 Pt9 146.70(5)
C7 Pt5 C8 99.4(14)
C7 Pt5 C6 102.2(15)
C8 Pt5 C6 158.1(14)
C7 Pt5 Pt4 150.5(11)
C8 Pt5 Pt4 110.1(9)
C6 Pt5 Pt4 48.3(10)
C7 Pt5 Pt6 149.3(11)
C8 Pt5 Pt6 50.0(9)
C6 Pt5 Pt6 108.5(10)
Pt4 Pt5 Pt6 60.22(4)
C7 Pt5 Pt8 90.0(11)
C8 Pt5 Pt8 96.4(9)
C6 Pt5 Pt8 87.3(10)
Pt4 Pt5 Pt8 88.10(4)
Pt6 Pt5 Pt8 91.47(4)
C7 Pt5 Pt2 91.2(11)
C8 Pt5 Pt2 93.9(9)
C6 Pt5 Pt2 82.1(10)
Pt4 Pt5 Pt2 85.61(4)
Pt6 Pt5 Pt2 92.94(5)
Pt8 Pt5 Pt2 169.27(5)
C9 Pt6 C8 103.6(12)
C9 Pt6 C10 98.3(11)
C8 Pt6 C10 157.6(12)
C9 Pt6 Pt5 154.9(8)
C8 Pt6 Pt5 51.3(9)
C10 Pt6 Pt5 106.7(8)
C9 Pt6 Pt4 145.3(8)
C8 Pt6 Pt4 110.9(9)
C10 Pt6 Pt4 47.0(8)
Pt5 Pt6 Pt4 59.68(4)
C9 Pt6 Pt1 89.2(8)
C8 Pt6 Pt1 71.4(9)
C10 Pt6 Pt1 104.9(8)
Pt5 Pt6 Pt1 82.57(4)
Pt4 Pt6 Pt1 98.00(5)
C9 Pt6 Pt7 90.0(8)
C8 Pt6 Pt7 76.1(9)
C10 Pt6 Pt7 108.5(8)
Pt5 Pt6 Pt7 84.09(4)
Pt4 Pt6 Pt7 101.62(4)
Pt1 Pt6 Pt7 146.32(5)
C15 Pt7 C11 166.4(11)
C15 Pt7 P3 98.7(8)
C11 Pt7 P3 94.4(8)
C15 Pt7 Pt8 114.1(8)
C11 Pt7 Pt8 52.8(7)
P3 Pt7 Pt8 147.16(19)
C15 Pt7 Pt9 53.9(8)
C11 Pt7 Pt9 113.0(7)
P3 Pt7 Pt9 152.60(19)
Pt8 Pt7 Pt9 60.20(4)
C15 Pt7 Pt6 77.0(8)
C11 Pt7 Pt6 103.6(8)
P3 Pt7 Pt6 103.74(19)
Pt8 Pt7 Pt6 86.72(4)
Pt9 Pt7 Pt6 72.40(4)
C15 Pt7 Pt12 65.9(8)
C11 Pt7 Pt12 107.9(8)
P3 Pt7 Pt12 101.22(19)
Pt8 Pt7 Pt12 90.38(5)
Pt9 Pt7 Pt12 69.76(4)
Pt6 Pt7 Pt12 137.77(5)
C12 Pt8 C13 97.9(14)
C12 Pt8 C11 100.6(13)
C13 Pt8 C11 160.7(12)
C12 Pt8 Pt7 150.9(10)
C13 Pt8 Pt7 110.7(10)
C11 Pt8 Pt7 50.5(8)
C12 Pt8 Pt9 148.6(10)
C13 Pt8 Pt9 50.7(10)
C11 Pt8 Pt9 110.5(8)
Pt7 Pt8 Pt9 60.07(4)
C12 Pt8 Pt5 93.2(10)
C13 Pt8 Pt5 95.4(9)
C11 Pt8 Pt5 89.1(7)
Pt7 Pt8 Pt5 89.20(4)
Pt9 Pt8 Pt5 91.17(5)
C12 Pt8 Pt11 91.9(10)
C13 Pt8 Pt11 91.4(9)
C11 Pt8 Pt11 82.5(7)
Pt7 Pt8 Pt11 82.61(5)
Pt9 Pt8 Pt11 88.33(5)
Pt5 Pt8 Pt11 170.82(5)
C14 Pt9 C13 109.2(14)
C14 Pt9 C15 95.1(12)
C13 Pt9 C15 155.0(12)
C14 Pt9 Pt7 141.7(10)
C13 Pt9 Pt7 109.0(10)
C15 Pt9 Pt7 46.6(7)
C14 Pt9 Pt8 158.6(10)
C13 Pt9 Pt8 49.4(9)
C15 Pt9 Pt8 106.3(7)
Pt7 Pt9 Pt8 59.73(4)
C14 Pt9 Pt4 88.7(10)
C13 Pt9 Pt4 75.2(9)
C15 Pt9 Pt4 112.0(7)
Pt7 Pt9 Pt4 103.38(5)
Pt8 Pt9 Pt4 84.34(4)
C14 Pt9 Pt10 88.3(9)
C13 Pt9 Pt10 69.5(9)
C15 Pt9 Pt10 106.6(7)
Pt7 Pt9 Pt10 102.60(5)
Pt8 Pt9 Pt10 84.58(5)
Pt4 Pt9 Pt10 141.33(5)
C20 Pt10 C16 156.5(13)
C20 Pt10 P4 97.6(9)
C16 Pt10 P4 96.3(9)
C20 Pt10 Pt12 53.9(9)
C16 Pt10 Pt12 111.1(9)
P4 Pt10 Pt12 151.5(2)
C20 Pt10 Pt11 113.9(9)
C16 Pt10 Pt11 50.9(9)
P4 Pt10 Pt11 147.2(2)
Pt12 Pt10 Pt11 60.93(6)
C20 Pt10 Pt9 84.1(9)
C16 Pt10 Pt9 109.1(9)
P4 Pt10 Pt9 108.6(2)
Pt12 Pt10 Pt9 70.56(5)
Pt11 Pt10 Pt9 84.54(5)
C17 Pt11 C18 99.4(14)
C17 Pt11 C16 102.9(14)
C18 Pt11 C16 145.8(13)
C17 Pt11 Pt10 151.4(11)
C18 Pt11 Pt10 106.4(9)
C16 Pt11 Pt10 48.5(9)
C17 Pt11 Pt12 148.5(11)
C18 Pt11 Pt12 49.4(9)
C16 Pt11 Pt12 107.2(9)
Pt10 Pt11 Pt12 59.39(5)
C17 Pt11 Pt8 93.3(10)
C18 Pt11 Pt8 111.9(9)
C16 Pt11 Pt8 92.4(9)
Pt10 Pt11 Pt8 88.57(5)
Pt12 Pt11 Pt8 94.78(5)
C19 Pt12 C18 102.5(13)
C19 Pt12 C20 101.8(14)
C18 Pt12 C20 143.8(12)
C19 Pt12 Pt10 149.1(11)
C18 Pt12 Pt10 104.9(8)
C20 Pt12 Pt10 47.3(8)
C19 Pt12 Pt11 149.9(11)
C18 Pt12 Pt11 47.6(8)
C20 Pt12 Pt11 106.2(8)
Pt10 Pt12 Pt11 59.68(5)
C19 Pt12 Pt7 96.4(11)
C18 Pt12 Pt7 80.8(9)
C20 Pt12 Pt7 122.5(8)
Pt10 Pt12 Pt7 101.75(5)
Pt11 Pt12 Pt7 77.70(5)
O1 C1 Pt1 137(3)
O1 C1 Pt2 141(3)
Pt1 C1 Pt2 81.1(12)
O2 C2 Pt2 178(3)
O3 C3 Pt3 140(3)
O3 C3 Pt2 137(3)
Pt3 C3 Pt2 82.2(13)
O4 C4 Pt3 175(4)
O5 C5 Pt1 141(3)
O5 C5 Pt3 135(3)
Pt1 C5 Pt3 84.2(13)
O6 C6 Pt4 145(3)
O6 C6 Pt5 136(3)
Pt4 C6 Pt5 79.2(14)
O7 C7 Pt5 178(4)
O8 C8 Pt6 144(3)
O8 C8 Pt5 137(3)
Pt6 C8 Pt5 78.7(12)
O9 C9 Pt6 177(3)
O10 C10 Pt4 150(2)
O10 C10 Pt6 131(2)
Pt4 C10 Pt6 79.2(9)
O11 C11 Pt7 144(2)
O11 C11 Pt8 139(2)
Pt7 C11 Pt8 76.7(10)
O12 C12 Pt8 176(3)
O13 C13 Pt8 139(3)
O13 C13 Pt9 141(3)
Pt8 C13 Pt9 79.9(12)
O14 C14 Pt9 174(3)
O15 C15 Pt7 146(2)
O15 C15 Pt9 132(2)
Pt7 C15 Pt9 79.5(10)
O16 C16 Pt10 141(3)
O16 C16 Pt11 138(3)
Pt10 C16 Pt11 80.6(11)
O17 C17 Pt11 172(3)
O18 C18 Pt11 141(3)
O18 C18 Pt12 135(3)
Pt11 C18 Pt12 83.0(11)
O19 C19 Pt12 177(3)
O20 C20 Pt10 149(3)
O20 C20 Pt12 133(3)
Pt10 C20 Pt12 78.8(11)
C31 P1 C32 98.6(17)
C31 P1 C33 96.9(18)
C32 P1 C33 98.6(16)
C31 P1 Pt1 122.2(13)
C32 P1 Pt1 118.2(10)
C33 P1 Pt1 117.7(12)
C34 N1 C31 112(3)
C34 N1 C36 109(3)
C31 N1 C36 111(3)
C35 N2 C32 111(3)
C35 N2 C34 109(3)
C32 N2 C34 112(2)
C36 N3 C33 111(3)
C36 N3 C35 108(3)
C33 N3 C35 111(3)
N1 C31 P1 113(3)
N1 C31 H31A 108.9
P1 C31 H31A 108.9
N1 C31 H31B 108.9
P1 C31 H31B 108.9
H31A C31 H31B 107.7
N2 C32 P1 111(2)
N2 C32 H32A 109.5
P1 C32 H32A 109.5
N2 C32 H32B 109.5
P1 C32 H32B 109.5
H32A C32 H32B 108.1
N3 C33 P1 112(2)
N3 C33 H33A 109.1
P1 C33 H33A 109.1
N3 C33 H33B 109.1
P1 C33 H33B 109.1
H33A C33 H33B 107.9
N1 C34 N2 114(3)
N1 C34 H34A 108.6
N2 C34 H34A 108.6
N1 C34 H34B 108.6
N2 C34 H34B 108.6
H34A C34 H34B 107.6
N2 C35 N3 114(3)
N2 C35 H35A 108.8
N3 C35 H35A 108.8
N2 C35 H35B 108.8
N3 C35 H35B 108.8
H35A C35 H35B 107.7
N3 C36 N1 114(3)
N3 C36 H36A 108.8
N1 C36 H36A 108.8
N3 C36 H36B 108.8
N1 C36 H36B 108.8
H36A C36 H36B 107.7
C41 P2 C42 99.2(17)
C41 P2 C43 97.6(17)
C42 P2 C43 96.1(17)
C41 P2 Pt4 121.4(12)
C42 P2 Pt4 117.5(12)
C43 P2 Pt4 120.0(12)
C44 N4 C46 110(3)
C44 N4 C41 111(3)
C46 N4 C41 103(3)
C44 N5 C45 114(3)
C44 N5 C42 107(3)
C45 N5 C42 109(3)
C45 N6 C46 115(3)
C45 N6 C43 107(3)
C46 N6 C43 107(3)
N4 C41 P2 114(3)
N4 C41 H41A 108.7
P2 C41 H41A 108.7
N4 C41 H41B 108.7
P2 C41 H41B 108.7
H41A C41 H41B 107.6
N5 C42 P2 113(2)
N5 C42 H42A 109.1
P2 C42 H42A 109.1
N5 C42 H42B 109.1
P2 C42 H42B 109.1
H42A C42 H42B 107.8
N6 C43 P2 111(2)
N6 C43 H43A 109.5
P2 C43 H43A 109.5
N6 C43 H43B 109.5
P2 C43 H43B 109.5
H43A C43 H43B 108.1
N5 C44 N4 117(3)
N5 C44 H44A 108.0
N4 C44 H44A 108.0
N5 C44 H44B 108.0
N4 C44 H44B 108.0
H44A C44 H44B 107.3
N6 C45 N5 113(3)
N6 C45 H45A 108.9
N5 C45 H45A 108.9
N6 C45 H45B 108.9
N5 C45 H45B 108.9
H45A C45 H45B 107.7
N6 C46 N4 117(3)
N6 C46 H46A 108.0
N4 C46 H46A 108.0
N6 C46 H46B 108.0
N4 C46 H46B 108.0
H46A C46 H46B 107.2
C51 P3 C52 98.7(14)
C51 P3 C53 99.1(14)
C52 P3 C53 96.7(14)
C51 P3 Pt7 117.3(10)
C52 P3 Pt7 120.6(10)
C53 P3 Pt7 119.9(10)
C54 N7 C56 108(2)
C54 N7 C51 112(2)
C56 N7 C51 111(2)
C55 N8 C52 113(2)
C55 N8 C54 108(2)
C52 N8 C54 111(2)
C55 N9 C53 110(2)
C55 N9 C56 106(2)
C53 N9 C56 112(2)
N7 C51 P3 111(2)
N7 C51 H51A 109.5
P3 C51 H51A 109.5
N7 C51 H51B 109.5
P3 C51 H51B 109.5
H51A C51 H51B 108.1
N8 C52 P3 112(2)
N8 C52 H52A 109.3
P3 C52 H52A 109.3
N8 C52 H52B 109.3
P3 C52 H52B 109.3
H52A C52 H52B 107.9
N9 C53 P3 112(2)
N9 C53 H53A 109.2
P3 C53 H53A 109.2
N9 C53 H53B 109.2
P3 C53 H53B 109.2
H53A C53 H53B 107.9
N7 C54 N8 115(3)
N7 C54 H54A 108.6
N8 C54 H54A 108.6
N7 C54 H54B 108.6
N8 C54 H54B 108.6
H54A C54 H54B 107.5
N8 C55 N9 117(3)
N8 C55 H55A 108.0
N9 C55 H55A 108.0
N8 C55 H55B 108.0
N9 C55 H55B 108.0
H55A C55 H55B 107.2
N9 C56 N7 115(3)
N9 C56 H56A 108.5
N7 C56 H56A 108.5
N9 C56 H56B 108.5
N7 C56 H56B 108.5
H56A C56 H56B 107.5
C63 P4 C62 97(2)
C63 P4 C61 97.4(18)
C62 P4 C61 98.0(18)
C63 P4 Pt10 117.0(14)
C62 P4 Pt10 120.6(14)
C61 P4 Pt10 121.6(12)
C61 N10 C64 111(3)
C61 N10 C66 111(3)
C64 N10 C66 110(3)
C64 N11 C62 116(3)
C64 N11 C65 111(3)
C62 N11 C65 107(3)
C65 N12 C66 112(3)
C65 N12 C63 109(3)
C66 N12 C63 113(3)
N10 C61 P4 114(2)
N10 C61 H61A 108.7
P4 C61 H61A 108.7
N10 C61 H61B 108.7
P4 C61 H61B 108.7
H61A C61 H61B 107.6
N11 C62 P4 111(3)
N11 C62 H62A 109.4
P4 C62 H62A 109.4
N11 C62 H62B 109.4
P4 C62 H62B 109.4
H62A C62 H62B 108.0
N12 C63 P4 111(3)
N12 C63 H63A 109.4
P4 C63 H63A 109.4
N12 C63 H63B 109.4
P4 C63 H63B 109.4
H63A C63 H63B 108.0
N11 C64 N10 113(3)
N11 C64 H64A 109.0
N10 C64 H64A 109.0
N11 C64 H64B 109.0
N10 C64 H64B 109.0
H64A C64 H64B 107.8
N12 C65 N11 111(3)
N12 C65 H65A 109.5
N11 C65 H65A 109.5
N12 C65 H65B 109.5
N11 C65 H65B 109.5
H65A C65 H65B 108.1
N12 C66 N10 113(3)
N12 C66 H66A 109.0
N10 C66 H66A 109.0
N12 C66 H66B 109.0
N10 C66 H66B 109.0
H66A C66 H66B 107.8
C105 Pt13 C101 156.9(13)
C105 Pt13 P5 97.6(10)
C101 Pt13 P5 98.0(9)
C105 Pt13 Pt14 111.0(9)
C101 Pt13 Pt14 52.4(9)
P5 Pt13 Pt14 150.4(2)
C105 Pt13 Pt15 50.7(9)
C101 Pt13 Pt15 112.4(9)
P5 Pt13 Pt15 148.3(2)
Pt14 Pt13 Pt15 60.79(4)
C105 Pt13 Pt18 81.1(10)
C101 Pt13 Pt18 111.1(9)
P5 Pt13 Pt18 104.5(2)
Pt14 Pt13 Pt18 87.96(4)
Pt15 Pt13 Pt18 73.71(4)
C102 Pt14 C103 92.7(12)
C102 Pt14 C101 108.4(13)
C103 Pt14 C101 151.4(12)
C102 Pt14 Pt13 157.0(9)
C103 Pt14 Pt13 108.8(8)
C101 Pt14 Pt13 48.6(9)
C102 Pt14 Pt15 142.6(9)
C103 Pt14 Pt15 49.9(8)
C101 Pt14 Pt15 107.5(9)
Pt13 Pt14 Pt15 59.65(4)
C102 Pt14 Pt17 95.9(10)
C103 Pt14 Pt17 102.1(8)
C101 Pt14 Pt17 94.9(9)
Pt13 Pt14 Pt17 87.86(5)
Pt15 Pt14 Pt17 91.34(5)
C104 Pt15 C105 98.0(13)
C104 Pt15 C103 104.9(12)
C105 Pt15 C103 151.2(12)
C104 Pt15 Pt13 145.9(9)
C105 Pt15 Pt13 47.9(9)
C103 Pt15 Pt13 107.6(8)
C104 Pt15 Pt14 153.7(9)
C105 Pt15 Pt14 107.0(9)
C103 Pt15 Pt14 48.8(8)
Pt13 Pt15 Pt14 59.56(4)
C104 Pt15 Pt16 93.1(10)
C105 Pt15 Pt16 115.2(9)
C103 Pt15 Pt16 81.1(7)
Pt13 Pt15 Pt16 101.84(5)
Pt14 Pt15 Pt16 83.65(4)
C110 Pt16 C106 166.0(12)
C110 Pt16 P6 99.0(7)
C106 Pt16 P6 95.0(9)
C110 Pt16 Pt17 112.6(7)
C106 Pt16 Pt17 53.4(9)
P6 Pt16 Pt17 148.3(2)
C110 Pt16 Pt18 52.3(7)
C106 Pt16 Pt18 113.7(9)
P6 Pt16 Pt18 151.2(2)
Pt17 Pt16 Pt18 60.31(4)
C110 Pt16 Pt15 76.1(7)
C106 Pt16 Pt15 100.9(9)
P6 Pt16 Pt15 97.6(2)
Pt17 Pt16 Pt15 88.51(4)
Pt18 Pt16 Pt15 74.88(4)
C110 Pt16 Pt21 76.4(7)
C106 Pt16 Pt21 101.6(9)
P6 Pt16 Pt21 103.3(2)
Pt17 Pt16 Pt21 86.54(4)
Pt18 Pt16 Pt21 74.87(4)
Pt15 Pt16 Pt21 147.59(5)
C107 Pt17 C108 100.5(14)
C107 Pt17 C106 100.0(14)
C108 Pt17 C106 158.4(13)
C107 Pt17 Pt16 149.2(11)
C108 Pt17 Pt16 110.0(9)
C106 Pt17 Pt16 49.3(9)
C107 Pt17 Pt18 150.7(11)
C108 Pt17 Pt18 50.2(9)
C106 Pt17 Pt18 109.2(9)
Pt16 Pt17 Pt18 59.95(4)
C107 Pt17 Pt20 89.8(11)
C108 Pt17 Pt20 99.9(9)
C106 Pt17 Pt20 86.9(9)
Pt16 Pt17 Pt20 89.24(5)
Pt18 Pt17 Pt20 94.16(5)
C107 Pt17 Pt14 88.1(11)
C108 Pt17 Pt14 90.5(9)
C106 Pt17 Pt14 83.5(9)
Pt16 Pt17 Pt14 87.34(5)
Pt18 Pt17 Pt14 92.61(5)
Pt20 Pt17 Pt14 169.61(5)
C109 Pt18 C108 113.2(14)
C109 Pt18 C110 89.5(12)
C108 Pt18 C110 157.1(11)
C109 Pt18 Pt16 137.5(10)
C108 Pt18 Pt16 109.3(9)
C110 Pt18 Pt16 48.1(7)
C109 Pt18 Pt17 162.6(10)
C108 Pt18 Pt17 49.8(9)
C110 Pt18 Pt17 107.8(7)
Pt16 Pt18 Pt17 59.74(4)
C109 Pt18 Pt19 91.5(9)
C108 Pt18 Pt19 75.7(9)
C110 Pt18 Pt19 108.5(7)
Pt16 Pt18 Pt19 100.56(5)
Pt17 Pt18 Pt19 81.42(4)
C109 Pt18 Pt13 93.7(10)
C108 Pt18 Pt13 68.7(9)
C110 Pt18 Pt13 107.9(7)
Pt16 Pt18 Pt13 99.85(5)
Pt17 Pt18 Pt13 82.90(4)
Pt19 Pt18 Pt13 143.19(5)
C115 Pt19 C111 165.0(12)
C115 Pt19 P7 96.3(8)
C111 Pt19 P7 98.3(10)
C115 Pt19 Pt20 113.1(8)
C111 Pt19 Pt20 52.3(9)
P7 Pt19 Pt20 150.6(2)
C115 Pt19 Pt21 53.0(8)
C111 Pt19 Pt21 112.4(9)
P7 Pt19 Pt21 149.3(2)
Pt20 Pt19 Pt21 60.11(4)
C115 Pt19 Pt24 80.2(8)
C111 Pt19 Pt24 95.7(10)
P7 Pt19 Pt24 94.0(2)
Pt20 Pt19 Pt24 90.95(5)
Pt21 Pt19 Pt24 83.41(5)
C115 Pt19 Pt18 75.5(8)
C111 Pt19 Pt18 105.5(9)
P7 Pt19 Pt18 97.5(2)
Pt20 Pt19 Pt18 90.30(5)
Pt21 Pt19 Pt18 74.81(4)
Pt24 Pt19 Pt18 154.03(6)
C112 Pt20 C113 96.9(14)
C112 Pt20 C111 104.7(14)
C113 Pt20 C111 157.9(11)
C112 Pt20 Pt19 153.3(11)
C113 Pt20 Pt19 109.7(7)
C111 Pt20 Pt19 48.6(9)
C112 Pt20 Pt21 146.6(11)
C113 Pt20 Pt21 49.7(7)
C111 Pt20 Pt21 108.7(9)
Pt19 Pt20 Pt21 60.10(4)
C112 Pt20 Pt17 93.9(11)
C113 Pt20 Pt17 97.6(7)
C111 Pt20 Pt17 85.9(9)
Pt19 Pt20 Pt17 85.21(5)
Pt21 Pt20 Pt17 90.22(5)
C112 Pt20 Pt23 88.5(11)
C113 Pt20 Pt23 95.2(7)
C111 Pt20 Pt23 80.7(9)
Pt19 Pt20 Pt23 86.67(5)
Pt21 Pt20 Pt23 95.03(5)
Pt17 Pt20 Pt23 166.53(6)
C114 Pt21 C113 105.9(12)
C114 Pt21 C115 96.0(13)
C113 Pt21 C115 157.6(10)
C114 Pt21 Pt19 144.2(10)
C113 Pt21 Pt19 109.9(7)
C115 Pt21 Pt19 48.2(8)
C114 Pt21 Pt20 156.0(10)
C113 Pt21 Pt20 50.2(7)
C115 Pt21 Pt20 108.0(8)
Pt19 Pt21 Pt20 59.79(4)
C114 Pt21 Pt22 93.8(10)
C113 Pt21 Pt22 75.3(7)
C115 Pt21 Pt22 98.8(7)
Pt19 Pt21 Pt22 93.83(5)
Pt20 Pt21 Pt22 82.63(5)
C114 Pt21 Pt16 87.7(10)
C113 Pt21 Pt16 78.6(7)
C115 Pt21 Pt16 107.5(7)
Pt19 Pt21 Pt16 100.41(5)
Pt20 Pt21 Pt16 85.20(4)
Pt22 Pt21 Pt16 153.31(5)
C120 Pt22 C116 159.5(15)
C120 Pt22 P8 97.5(10)
C116 Pt22 P8 94.7(11)
C120 Pt22 Pt24 52.9(10)
C116 Pt22 Pt24 112.6(11)
P8 Pt22 Pt24 150.1(2)
C120 Pt22 Pt23 113.0(10)
C116 Pt22 Pt23 53.1(11)
P8 Pt22 Pt23 147.8(2)
Pt24 Pt22 Pt23 60.35(6)
C120 Pt22 Pt21 85.9(10)
C116 Pt22 Pt21 108.1(11)
P8 Pt22 Pt21 100.4(2)
Pt24 Pt22 Pt21 83.13(5)
Pt23 Pt22 Pt21 92.30(5)
C117 Pt23 C118 98(2)
C117 Pt23 C116 99.3(19)
C118 Pt23 C116 154.8(17)
C117 Pt23 Pt22 148.6(16)
C118 Pt23 Pt22 111.1(13)
C116 Pt23 Pt22 49.4(10)
C117 Pt23 Pt24 150.1(16)
C118 Pt23 Pt24 51.8(13)
C116 Pt23 Pt24 108.3(10)
Pt22 Pt23 Pt24 59.75(5)
C117 Pt23 Pt20 98.0(17)
C118 Pt23 Pt20 104.0(13)
C116 Pt23 Pt20 91.0(10)
Pt22 Pt23 Pt20 85.15(5)
Pt24 Pt23 Pt20 92.92(6)
C119 Pt24 C118 103.7(17)
C119 Pt24 C120 97.6(15)
C118 Pt24 C120 153.4(15)
C119 Pt24 Pt22 145.5(12)
C118 Pt24 Pt22 107.2(12)
C120 Pt24 Pt22 48.7(9)
C119 Pt24 Pt23 150.6(12)
C118 Pt24 Pt23 47.7(12)
C120 Pt24 Pt23 108.3(9)
Pt22 Pt24 Pt23 59.90(5)
C119 Pt24 Pt19 102.6(12)
C118 Pt24 Pt19 86.0(12)
C120 Pt24 Pt19 104.8(9)
Pt22 Pt24 Pt19 94.49(5)
Pt23 Pt24 Pt19 84.33(6)
O101 C101 Pt13 142(3)
O101 C101 Pt14 138(3)
Pt13 C101 Pt14 78.9(11)
O102 C102 Pt14 176(3)
O103 C103 Pt14 137(2)
O103 C103 Pt15 141(2)
Pt14 C103 Pt15 81.3(10)
O104 C104 Pt15 172(3)
O105 C105 Pt13 141(3)
O105 C105 Pt15 137(3)
Pt13 C105 Pt15 81.5(12)
O106 C106 Pt16 145(3)
O106 C106 Pt17 137(3)
Pt16 C106 Pt17 77.4(12)
O107 C107 Pt17 179(4)
O108 C108 Pt17 138(3)
O108 C108 Pt18 142(3)
Pt17 C108 Pt18 80.0(12)
O109 C109 Pt18 169(3)
O110 C110 Pt16 145(2)
O110 C110 Pt18 136(2)
Pt16 C110 Pt18 79.6(9)
O111 C111 Pt19 144(3)
O111 C111 Pt20 137(3)
Pt19 C111 Pt20 79.1(12)
O112 C112 Pt20 176(3)
O113 C113 Pt21 142(2)
O113 C113 Pt20 138(2)
Pt21 C113 Pt20 80.1(9)
O114 C114 Pt21 172(3)
O115 C115 Pt19 146(3)
O115 C115 Pt21 135(2)
Pt19 C115 Pt21 78.8(10)
O116 C116 Pt22 145(3)
O116 C116 Pt23 137(3)
Pt22 C116 Pt23 77.5(13)
O117 C117 Pt23 176(6)
O118 C118 Pt23 143(4)
O118 C118 Pt24 135(4)
Pt23 C118 Pt24 80.6(15)
O119 C119 Pt24 174(4)
O120 C120 Pt22 145(3)
O120 C120 Pt24 137(3)
Pt22 C120 Pt24 78.4(13)
C133 P5 C131 96.0(15)
C133 P5 C132 97.6(14)
C131 P5 C132 97.2(14)
C133 P5 Pt13 122.4(10)
C131 P5 Pt13 118.3(11)
C132 P5 Pt13 119.9(10)
C131 N13 C136 112(3)
C131 N13 C134 112(3)
C136 N13 C134 105(3)
C134 N14 C132 114(3)
C134 N14 C135 111(3)
C132 N14 C135 111(3)
C133 N15 C136 113(2)
C133 N15 C135 110(2)
C136 N15 C135 104(2)
N13 C131 P5 113(2)
N13 C131 H13A 108.9
P5 C131 H13A 108.9
N13 C131 H13B 108.9
P5 C131 H13B 108.9
H13A C131 H13B 107.7
N14 C132 P5 110(2)
N14 C132 H13C 109.6
P5 C132 H13C 109.6
N14 C132 H13D 109.6
P5 C132 H13D 109.6
H13C C132 H13D 108.1
N15 C133 P5 115(2)
N15 C133 H13E 108.6
P5 C133 H13E 108.6
N15 C133 H13F 108.6
P5 C133 H13F 108.6
H13E C133 H13F 107.6
N14 C134 N13 115(3)
N14 C134 H13G 108.5
N13 C134 H13G 108.5
N14 C134 H13H 108.5
N13 C134 H13H 108.5
H13G C134 H13H 107.5
N14 C135 N15 113(2)
N14 C135 H13I 109.0
N15 C135 H13I 109.0
N14 C135 H13J 109.0
N15 C135 H13J 109.0
H13I C135 H13J 107.8
N13 C136 N15 116(3)
N13 C136 H13K 108.2
N15 C136 H13K 108.2
N13 C136 H13L 108.2
N15 C136 H13L 108.2
H13K C136 H13L 107.3
C141 P6 C143 96.9(14)
C141 P6 C142 98.8(14)
C143 P6 C142 97.3(14)
C141 P6 Pt16 120.1(9)
C143 P6 Pt16 118.0(10)
C142 P6 Pt16 120.8(10)
C141 N16 C146 112(2)
C141 N16 C144 112(2)
C146 N16 C144 109(2)
C142 N17 C145 112(3)
C142 N17 C144 113(2)
C145 N17 C144 108(2)
C145 N18 C146 108(2)
C145 N18 C143 112(2)
C146 N18 C143 110(2)
N16 C141 P6 112.6(19)
N16 C141 H14A 109.1
P6 C141 H14A 109.1
N16 C141 H14B 109.1
P6 C141 H14B 109.1
H14A C141 H14B 107.8
N17 C142 P6 110(2)
N17 C142 H14C 109.6
P6 C142 H14C 109.6
N17 C142 H14D 109.6
P6 C142 H14D 109.6
H14C C142 H14D 108.1
N18 C143 P6 110.8(19)
N18 C143 H14E 109.5
P6 C143 H14E 109.5
N18 C143 H14F 109.5
P6 C143 H14F 109.5
H14E C143 H14F 108.1
N16 C144 N17 113(2)
N16 C144 H14G 108.9
N17 C144 H14G 108.9
N16 C144 H14H 108.9
N17 C144 H14H 108.9
H14G C144 H14H 107.7
N17 C145 N18 114(3)
N17 C145 H14I 108.7
N18 C145 H14I 108.7
N17 C145 H14J 108.7
N18 C145 H14J 108.7
H14I C145 H14J 107.6
N16 C146 N18 115(2)
N16 C146 H14K 108.5
N18 C146 H14K 108.5
N16 C146 H14L 108.5
N18 C146 H14L 108.5
H14K C146 H14L 107.5
C152 P7 C151 99.2(15)
C152 P7 C153 98.0(16)
C151 P7 C153 95.1(15)
C152 P7 Pt19 119.2(12)
C151 P7 Pt19 119.7(10)
C153 P7 Pt19 120.5(11)
C156 N19 C151 110(2)
C156 N19 C154 108(2)
C151 N19 C154 113(3)
C154 N20 C152 113(3)
C154 N20 C155 108(3)
C152 N20 C155 108(3)
C155 N21 C156 111(3)
C155 N21 C153 111(3)
C156 N21 C153 113(3)
N19 C151 P7 113(2)
N19 C151 H15A 109.1
P7 C151 H15A 109.1
N19 C151 H15B 109.1
P7 C151 H15B 109.1
H15A C151 H15B 107.8
N20 C152 P7 113(2)
N20 C152 H15C 109.0
P7 C152 H15C 109.0
N20 C152 H15D 109.0
P7 C152 H15D 109.0
H15C C152 H15D 107.8
N21 C153 P7 111(2)
N21 C153 H15E 109.5
P7 C153 H15E 109.5
N21 C153 H15F 109.5
P7 C153 H15F 109.5
H15E C153 H15F 108.1
N20 C154 N19 114(3)
N20 C154 H15G 108.8
N19 C154 H15G 108.8
N20 C154 H15H 108.8
N19 C154 H15H 108.8
H15G C154 H15H 107.7
N21 C155 N20 114(3)
N21 C155 H15I 108.8
N20 C155 H15I 108.8
N21 C155 H15J 108.8
N20 C155 H15J 108.8
H15I C155 H15J 107.6
N19 C156 N21 113(3)
N19 C156 H15K 109.0
N21 C156 H15K 109.0
N19 C156 H15L 109.0
N21 C156 H15L 109.0
H15K C156 H15L 107.8
C161 P8 C162 97.9(15)
C161 P8 C163 99.1(15)
C162 P8 C163 97.0(15)
C161 P8 Pt22 122.2(10)
C162 P8 Pt22 116.6(11)
C163 P8 Pt22 119.1(11)
C164 N22 C161 110(3)
C164 N22 C166 107(3)
C161 N22 C166 108(3)
C165 N23 C164 110(3)
C165 N23 C162 111(3)
C164 N23 C162 112(3)
C166 N24 C163 113(3)
C166 N24 C165 108(3)
C163 N24 C165 109(3)
N22 C161 P8 115(2)
N22 C161 H16A 108.6
P8 C161 H16A 108.6
N22 C161 H16B 108.6
P8 C161 H16B 108.6
H16A C161 H16B 107.6
N23 C162 P8 111(2)
N23 C162 H16C 109.5
P8 C162 H16C 109.5
N23 C162 H16D 109.5
P8 C162 H16D 109.5
H16C C162 H16D 108.1
N24 C163 P8 111(2)
N24 C163 H16E 109.5
P8 C163 H16E 109.5
N24 C163 H16F 109.5
P8 C163 H16F 109.5
H16E C163 H16F 108.1
N23 C164 N22 116(3)
N23 C164 H16G 108.2
N22 C164 H16G 108.2
N23 C164 H16H 108.2
N22 C164 H16H 108.2
H16G C164 H16H 107.3
N23 C165 N24 114(3)
N23 C165 H16I 108.8
N24 C165 H16I 108.8
N23 C165 H16J 108.8
N24 C165 H16J 108.8
H16I C165 H16J 107.7
N24 C166 N22 117(3)
N24 C166 H16K 108.1
N22 C166 H16K 108.1
N24 C166 H16L 108.1
N22 C166 H16L 108.1
H16K C166 H16L 107.3
C255 N25 C251 113(4)
C255 N25 C253 105(3)
C251 N25 C253 114(3)
C255 N25 C257 111(4)
C251 N25 C257 106(3)
C253 N25 C257 109(3)
N25 C251 C252 111(3)
N25 C251 H25A 109.3
C252 C251 H25A 109.3
N25 C251 H25B 109.3
C252 C251 H25B 109.3
H25A C251 H25B 108.0
C251 C252 H25C 109.5
C251 C252 H25D 109.5
H25C C252 H25D 109.5
C251 C252 H25E 109.5
H25C C252 H25E 109.5
H25D C252 H25E 109.5
N25 C253 C254 115(3)
N25 C253 H25F 108.6
C254 C253 H25F 108.6
N25 C253 H25G 108.6
C254 C253 H25G 108.6
H25F C253 H25G 107.6
C253 C254 H25H 109.5
C253 C254 H25I 109.5
H25H C254 H25I 109.5
C253 C254 H25J 109.5
H25H C254 H25J 109.5
H25I C254 H25J 109.5
N25 C255 C256 113(4)
N25 C255 H25K 109.0
C256 C255 H25K 109.0
N25 C255 H25L 109.0
C256 C255 H25L 109.0
H25K C255 H25L 107.8
C255 C256 H25M 109.5
C255 C256 H25N 109.5
H25M C256 H25N 109.5
C255 C256 H25O 109.5
H25M C256 H25O 109.5
H25N C256 H25O 109.5
N25 C257 C258 120(4)
N25 C257 H25P 107.2
C258 C257 H25P 107.2
N25 C257 H25Q 107.2
C258 C257 H25Q 107.2
H25P C257 H25Q 106.9
C257 C258 H25R 109.5
C257 C258 H25S 109.5
H25R C258 H25S 109.5
C257 C258 H25T 109.5
H25R C258 H25T 109.5
H25S C258 H25T 109.5
C267 N26 C261 109(3)
C267 N26 C265 109(3)
C261 N26 C265 110(3)
C267 N26 C263 115(3)
C261 N26 C263 107(3)
C265 N26 C263 105(3)
N26 C261 C262 114(3)
N26 C261 H26A 108.8
C262 C261 H26A 108.8
N26 C261 H26B 108.8
C262 C261 H26B 108.8
H26A C261 H26B 107.7
C261 C262 H26C 109.5
C261 C262 H26D 109.5
H26C C262 H26D 109.5
C261 C262 H26E 109.5
H26C C262 H26E 109.5
H26D C262 H26E 109.5
N26 C263 C264 114(3)
N26 C263 H26F 108.7
C264 C263 H26F 108.7
N26 C263 H26G 108.7
C264 C263 H26G 108.7
H26F C263 H26G 107.6
C263 C264 H26H 109.5
C263 C264 H26I 109.5
H26H C264 H26I 109.5
C263 C264 H26J 109.5
H26H C264 H26J 109.5
H26I C264 H26J 109.5
N26 C265 C266 117(3)
N26 C265 H26K 108.0
C266 C265 H26K 108.0
N26 C265 H26L 108.0
C266 C265 H26L 108.0
H26K C265 H26L 107.2
C265 C266 H26M 109.5
C265 C266 H26N 109.5
H26M C266 H26N 109.5
C265 C266 H26O 109.5
H26M C266 H26O 109.5
H26N C266 H26O 109.5
N26 C267 C268 116(3)
N26 C267 H26P 108.2
C268 C267 H26P 108.2
N26 C267 H26Q 108.2
C268 C267 H26Q 108.2
H26P C267 H26Q 107.4
C267 C268 H26R 109.5
C267 C268 H26S 109.5
H26R C268 H26S 109.5
C267 C268 H26T 109.5
H26R C268 H26T 109.5
H26S C268 H26T 109.5
C273 N27 C275 109(5)
C273 N27 C271 129(5)
C275 N27 C271 98(4)
C273 N27 C277 108(4)
C275 N27 C277 110(5)
C271 N27 C277 101(5)
N27 C271 C272 118(5)
N27 C271 H27A 107.8
C272 C271 H27A 107.8
N27 C271 H27B 107.8
C272 C271 H27B 107.8
H27A C271 H27B 107.2
C271 C272 H27C 109.5
C271 C272 H27D 109.5
H27C C272 H27D 109.5
C271 C272 H27E 109.5
H27C C272 H27E 109.5
H27D C272 H27E 109.5
N27 C273 C274 117(5)
N27 C273 H27F 108.0
C274 C273 H27F 108.0
N27 C273 H27G 108.0
C274 C273 H27G 108.0
H27F C273 H27G 107.2
C273 C274 H27H 109.5
C273 C274 H27I 109.5
H27H C274 H27I 109.5
C273 C274 H27J 109.5
H27H C274 H27J 109.5
H27I C274 H27J 109.5
N27 C275 C276 122(5)
N27 C275 H27K 106.8
C276 C275 H27K 106.8
N27 C275 H27L 106.8
C276 C275 H27L 106.8
H27K C275 H27L 106.7
C275 C276 H27M 109.5
C275 C276 H27N 109.5
H27M C276 H27N 109.5
C275 C276 H27O 109.5
H27M C276 H27O 109.5
H27N C276 H27O 109.5
N27 C277 C278 135(6)
N27 C277 H27P 103.4
C278 C277 H27P 103.4
N27 C277 H27Q 103.4
C278 C277 H27Q 103.4
H27P C277 H27Q 105.2
C277 C278 H27R 109.5
C277 C278 H27S 109.5
H27R C278 H27S 109.5
C277 C278 H27T 109.5
H27R C278 H27T 109.5
H27S C278 H27T 109.5
C281 N28 C287 109(4)
C281 N28 C285 107(4)
C287 N28 C285 106(4)
C281 N28 C283 115(4)
C287 N28 C283 107(4)
C285 N28 C283 112(4)
N28 C281 C282 115(4)
N28 C281 H28A 108.5
C282 C281 H28A 108.5
N28 C281 H28B 108.5
C282 C281 H28B 108.5
H28A C281 H28B 107.5
C281 C282 H28C 109.5
C281 C282 H28D 109.5
H28C C282 H28D 109.5
C281 C282 H28E 109.5
H28C C282 H28E 109.5
H28D C282 H28E 109.5
N28 C283 C284 119(4)
N28 C283 H28F 107.5
C284 C283 H28F 107.5
N28 C283 H28G 107.5
C284 C283 H28G 107.5
H28F C283 H28G 107.0
C283 C284 H28H 109.5
C283 C284 H28I 109.5
H28H C284 H28I 109.5
C283 C284 H28J 109.5
H28H C284 H28J 109.5
H28I C284 H28J 109.5
N28 C285 C286 114(4)
N28 C285 H28K 108.8
C286 C285 H28K 108.8
N28 C285 H28L 108.8
C286 C285 H28L 108.8
H28K C285 H28L 107.7
C285 C286 H28M 109.5
C285 C286 H28N 109.5
H28M C286 H28N 109.5
C285 C286 H28O 109.5
H28M C286 H28O 109.5
H28N C286 H28O 109.5
N28 C287 C288 119(4)
N28 C287 H28P 107.6
C288 C287 H28P 107.6
N28 C287 H28Q 107.6
C288 C287 H28Q 107.6
H28P C287 H28Q 107.0
C287 C288 H28R 109.5
C287 C288 H28S 109.5
H28R C288 H28S 109.5
C287 C288 H28T 109.5
H28R C288 H28T 109.5
H28S C288 H28T 109.5
O301 C301 C303 119(7)
O301 C301 C302 107(7)
C303 C301 C302 132(7)
C301 C302 H30A 109.5
C301 C302 H30B 109.5
H30A C302 H30B 109.5
C301 C302 H30C 109.5
H30A C302 H30C 109.5
H30B C302 H30C 109.5
C301 C303 H30D 109.5
C301 C303 H30E 109.5
H30D C303 H30E 109.5
C301 C303 H30F 109.5
H30D C303 H30F 109.5
H30E C303 H30F 109.5
O311 C311 C312 121(4)
O311 C311 C313 122(4)
C312 C311 C313 117(4)
C311 C312 H31C 109.5
C311 C312 H31D 109.5
H31C C312 H31D 109.5
C311 C312 H31E 109.5
H31C C312 H31E 109.5
H31D C312 H31E 109.5
C311 C313 H31F 109.5
C311 C313 H31G 109.5
H31F C313 H31G 109.5
C311 C313 H31H 109.5
H31F C313 H31H 109.5
H31G C313 H31H 109.5
O321 C321 C323 120(5)
O321 C321 C322 126(5)
C323 C321 C322 114(4)
C321 C322 H32C 109.5
C321 C322 H32D 109.5
H32C C322 H32D 109.5
C321 C322 H32E 109.5
H32C C322 H32E 109.5
H32D C322 H32E 109.5
C321 C323 H32F 109.5
C321 C323 H32G 109.5
H32F C323 H32G 109.5
C321 C323 H32H 109.5
H32F C323 H32H 109.5
H32G C323 H32H 109.5

loop_
_geom_bond_atom_site_label_1
_geom_bond_atom_site_label_2
_geom_bond_distance
Pt1 C5 1.92(3)
Pt1 C1 2.03(3)
Pt1 P1 2.228(8)
Pt1 Pt2 2.6521(18)
Pt1 Pt3 2.6565(17)
Pt1 Pt6 3.1716(16)
Pt2 C2 1.86(3)
Pt2 C1 2.04(3)
Pt2 C3 2.06(4)
Pt2 Pt3 2.6653(18)
Pt2 Pt5 3.0222(16)
Pt3 C4 1.84(5)
Pt3 C3 2.00(4)
Pt3 C5 2.04(3)
Pt3 Pt4 3.0843(17)
Pt4 C10 1.99(3)
Pt4 C6 2.02(4)
Pt4 P2 2.274(8)
Pt4 Pt5 2.6539(15)
Pt4 Pt6 2.6683(15)
Pt4 Pt9 3.1351(16)
Pt5 C7 1.93(4)
Pt5 C8 2.12(3)
Pt5 C6 2.14(4)
Pt5 Pt6 2.6650(16)
Pt5 Pt8 2.9580(15)
Pt6 C9 1.86(3)
Pt6 C8 2.08(3)
Pt6 C10 2.19(3)
Pt6 Pt7 3.1942(15)
Pt7 C15 1.97(3)
Pt7 C11 2.10(3)
Pt7 P3 2.246(7)
Pt7 Pt8 2.6497(15)
Pt7 Pt9 2.6589(15)
Pt7 Pt12 3.2185(18)
Pt8 C12 1.87(4)
Pt8 C13 2.05(3)
Pt8 C11 2.17(3)
Pt8 Pt9 2.6625(16)
Pt8 Pt11 2.9865(16)
Pt9 C14 1.80(3)
Pt9 C13 2.09(3)
Pt9 C15 2.19(3)
Pt9 Pt10 3.1767(17)
Pt10 C20 1.99(3)
Pt10 C16 2.02(3)
Pt10 P4 2.260(9)
Pt10 Pt12 2.6488(18)
Pt10 Pt11 2.6569(19)
Pt11 C17 1.84(3)
Pt11 C18 2.00(3)
Pt11 C16 2.09(3)
Pt11 Pt12 2.690(2)
Pt12 C19 1.79(3)
Pt12 C18 2.06(3)
Pt12 C20 2.18(3)
C1 O1 1.20(4)
C2 O2 1.14(4)
C3 O3 1.23(4)
C4 O4 1.16(5)
C5 O5 1.26(4)
C6 O6 1.14(4)
C7 O7 1.09(4)
C8 O8 1.14(4)
C9 O9 1.14(3)
C10 O10 1.20(4)
C11 O11 1.11(4)
C12 O12 1.15(4)
C13 O13 1.15(4)
C14 O14 1.14(4)
C15 O15 1.21(3)
C16 O16 1.16(4)
C17 O17 1.16(4)
C18 O18 1.24(5)
C19 O19 1.19(5)
C20 O20 1.11(4)
P1 C31 1.83(4)
P1 C32 1.85(3)
P1 C33 1.87(4)
N1 C34 1.41(4)
N1 C31 1.47(5)
N1 C36 1.51(4)
N2 C35 1.46(5)
N2 C32 1.48(4)
N2 C34 1.49(4)
N3 C36 1.46(5)
N3 C33 1.47(4)
N3 C35 1.50(5)
C31 H31A 0.9900
C31 H31B 0.9900
C32 H32A 0.9900
C32 H32B 0.9900
C33 H33A 0.9900
C33 H33B 0.9900
C34 H34A 0.9900
C34 H34B 0.9900
C35 H35A 0.9900
C35 H35B 0.9900
C36 H36A 0.9900
C36 H36B 0.9900
P2 C41 1.83(4)
P2 C42 1.84(3)
P2 C43 1.87(4)
N4 C44 1.44(3)
N4 C46 1.49(5)
N4 C41 1.49(5)
N5 C44 1.43(3)
N5 C45 1.48(5)
N5 C42 1.51(4)
N6 C45 1.41(5)
N6 C46 1.43(5)
N6 C43 1.57(5)
C41 H41A 0.9900
C41 H41B 0.9900
C42 H42A 0.9900
C42 H42B 0.9900
C43 H43A 0.9900
C43 H43B 0.9900
C44 H44A 0.9900
C44 H44B 0.9900
C45 H45A 0.9900
C45 H45B 0.9900
C46 H46A 0.9900
C46 H46B 0.9900
P3 C51 1.83(3)
P3 C52 1.85(3)
P3 C53 1.89(3)
N7 C54 1.44(4)
N7 C56 1.48(4)
N7 C51 1.51(4)
N8 C55 1.43(4)
N8 C52 1.45(4)
N8 C54 1.46(4)
N9 C55 1.46(4)
N9 C53 1.47(4)
N9 C56 1.47(4)
C51 H51A 0.9900
C51 H51B 0.9900
C52 H52A 0.9900
C52 H52B 0.9900
C53 H53A 0.9900
C53 H53B 0.9900
C54 H54A 0.9900
C54 H54B 0.9900
C55 H55A 0.9900
C55 H55B 0.9900
C56 H56A 0.9900
C56 H56B 0.9900
P4 C63 1.82(4)
P4 C62 1.83(4)
P4 C61 1.84(3)
N10 C61 1.44(4)
N10 C64 1.45(4)
N10 C66 1.46(5)
N11 C64 1.42(4)
N11 C62 1.48(5)
N11 C65 1.54(5)
N12 C65 1.43(5)
N12 C66 1.44(5)
N12 C63 1.52(5)
C61 H61A 0.9900
C61 H61B 0.9900
C62 H62A 0.9900
C62 H62B 0.9900
C63 H63A 0.9900
C63 H63B 0.9900
C64 H64A 0.9900
C64 H64B 0.9900
C65 H65A 0.9900
C65 H65B 0.9900
C66 H66A 0.9900
C66 H66B 0.9900
Pt13 C105 1.99(3)
Pt13 C101 2.03(3)
Pt13 P5 2.232(7)
Pt13 Pt14 2.6493(15)
Pt13 Pt15 2.6516(16)
Pt13 Pt18 3.1979(16)
Pt14 C102 1.92(3)
Pt14 C103 2.04(3)
Pt14 C101 2.14(3)
Pt14 Pt15 2.6822(17)
Pt14 Pt17 2.9672(17)
Pt15 C104 1.90(3)
Pt15 C105 2.07(3)
Pt15 C103 2.08(3)
Pt15 Pt16 3.1254(16)
Pt16 C110 2.01(2)
Pt16 C106 2.06(4)
Pt16 P6 2.231(7)
Pt16 Pt17 2.6524(15)
Pt16 Pt18 2.6581(15)
Pt16 Pt21 3.1277(16)
Pt17 C107 1.86(4)
Pt17 C108 2.07(3)
Pt17 C106 2.18(3)
Pt17 Pt18 2.6678(16)
Pt17 Pt20 2.9427(17)
Pt18 C109 1.88(3)
Pt18 C108 2.08(3)
Pt18 C110 2.14(2)
Pt18 Pt19 3.1270(17)
Pt19 C115 2.02(3)
Pt19 C111 2.03(3)
Pt19 P7 2.258(8)
Pt19 Pt20 2.6556(17)
Pt19 Pt21 2.6639(16)
Pt19 Pt24 3.0929(19)
Pt20 C112 1.87(3)
Pt20 C113 2.08(2)
Pt20 C111 2.14(3)
Pt20 Pt21 2.6641(16)
Pt20 Pt23 2.9900(19)
Pt21 C114 1.84(3)
Pt21 C113 2.06(3)
Pt21 C115 2.17(3)
Pt21 Pt22 3.1140(17)
Pt22 C120 2.04(4)
Pt22 C116 2.07(4)
Pt22 P8 2.222(9)
Pt22 Pt24 2.6553(18)
Pt22 Pt23 2.659(2)
Pt23 C117 1.90(6)
Pt23 C118 2.00(4)
Pt23 C116 2.18(4)
Pt23 Pt24 2.671(2)
Pt24 C119 1.87(4)
Pt24 C118 2.13(4)
Pt24 C120 2.16(4)
C101 O101 1.17(4)
C102 O102 1.06(4)
C103 O103 1.14(4)
C104 O104 1.08(4)
C105 O105 1.18(4)
C106 O106 1.12(4)
C107 O107 1.15(4)
C108 O108 1.16(4)
C109 O109 1.13(4)
C110 O110 1.17(3)
C111 O111 1.14(4)
C112 O112 1.11(4)
C113 O113 1.14(3)
C114 O114 1.16(4)
C115 O115 1.09(4)
C116 O116 1.10(5)
C117 O117 1.13(6)
C118 O118 1.16(5)
C119 O119 1.14(5)
C120 O120 1.13(4)
P5 C133 1.85(3)
P5 C131 1.86(3)
P5 C132 1.89(3)
N13 C131 1.44(4)
N13 C136 1.44(4)
N13 C134 1.49(5)
N14 C134 1.40(5)
N14 C132 1.46(4)
N14 C135 1.47(4)
N15 C133 1.43(4)
N15 C136 1.50(4)
N15 C135 1.53(4)
C131 H13A 0.9900
C131 H13B 0.9900
C132 H13C 0.9900
C132 H13D 0.9900
C133 H13E 0.9900
C133 H13F 0.9900
C134 H13G 0.9900
C134 H13H 0.9900
C135 H13I 0.9900
C135 H13J 0.9900
C136 H13K 0.9900
C136 H13L 0.9900
P6 C141 1.87(3)
P6 C143 1.88(3)
P6 C142 1.89(3)
N16 C141 1.42(4)
N16 C146 1.44(4)
N16 C144 1.45(4)
N17 C142 1.44(4)
N17 C145 1.46(4)
N17 C144 1.50(4)
N18 C145 1.47(4)
N18 C146 1.49(4)
N18 C143 1.51(4)
C141 H14A 0.9900
C141 H14B 0.9900
C142 H14C 0.9900
C142 H14D 0.9900
C143 H14E 0.9900
C143 H14F 0.9900
C144 H14G 0.9900
C144 H14H 0.9900
C145 H14I 0.9900
C145 H14J 0.9900
C146 H14K 0.9900
C146 H14L 0.9900
P7 C152 1.83(4)
P7 C151 1.86(3)
P7 C153 1.86(4)
N19 C156 1.43(4)
N19 C151 1.44(4)
N19 C154 1.49(4)
N20 C154 1.43(4)
N20 C152 1.48(4)
N20 C155 1.50(4)
N21 C155 1.43(4)
N21 C156 1.45(4)
N21 C153 1.46(4)
C151 H15A 0.9900
C151 H15B 0.9900
C152 H15C 0.9900
C152 H15D 0.9900
C153 H15E 0.9900
C153 H15F 0.9900
C154 H15G 0.9900
C154 H15H 0.9900
C155 H15I 0.9900
C155 H15J 0.9900
C156 H15K 0.9900
C156 H15L 0.9900
P8 C161 1.83(3)
P8 C162 1.86(3)
P8 C163 1.86(3)
N22 C164 1.47(5)
N22 C161 1.47(4)
N22 C166 1.48(4)
N23 C165 1.41(5)
N23 C164 1.44(5)
N23 C162 1.51(4)
N24 C166 1.44(5)
N24 C163 1.46(4)
N24 C165 1.53(5)
C161 H16A 0.9900
C161 H16B 0.9900
C162 H16C 0.9900
C162 H16D 0.9900
C163 H16E 0.9900
C163 H16F 0.9900
C164 H16G 0.9900
C164 H16H 0.9900
C165 H16I 0.9900
C165 H16J 0.9900
C166 H16K 0.9900
C166 H16L 0.9900
N25 C255 1.46(2)
N25 C251 1.47(2)
N25 C253 1.479(19)
N25 C257 1.48(2)
C251 C252 1.53(2)
C251 H25A 0.9900
C251 H25B 0.9900
C252 H25C 0.9800
C252 H25D 0.9800
C252 H25E 0.9800
C253 C254 1.52(2)
C253 H25F 0.9900
C253 H25G 0.9900
C254 H25H 0.9800
C254 H25I 0.9800
C254 H25J 0.9800
C255 C256 1.53(2)
C255 H25K 0.9900
C255 H25L 0.9900
C256 H25M 0.9800
C256 H25N 0.9800
C256 H25O 0.9800
C257 C258 1.53(2)
C257 H25P 0.9900
C257 H25Q 0.9900
C258 H25R 0.9800
C258 H25S 0.9800
C258 H25T 0.9800
N26 C267 1.477(19)
N26 C261 1.480(19)
N26 C265 1.483(19)
N26 C263 1.485(19)
C261 C262 1.527(19)
C261 H26A 0.9900
C261 H26B 0.9900
C262 H26C 0.9800
C262 H26D 0.9800
C262 H26E 0.9800
C263 C264 1.535(19)
C263 H26F 0.9900
C263 H26G 0.9900
C264 H26H 0.9800
C264 H26I 0.9800
C264 H26J 0.9800
C265 C266 1.527(19)
C265 H26K 0.9900
C265 H26L 0.9900
C266 H26M 0.9800
C266 H26N 0.9800
C266 H26O 0.9800
C267 C268 1.52(2)
C267 H26P 0.9900
C267 H26Q 0.9900
C268 H26R 0.9800
C268 H26S 0.9800
C268 H26T 0.9800
N27 C273 1.46(2)
N27 C275 1.47(2)
N27 C271 1.47(2)
N27 C277 1.48(2)
C271 C272 1.52(2)
C271 H27A 0.9900
C271 H27B 0.9900
C272 H27C 0.9800
C272 H27D 0.9800
C272 H27E 0.9800
C273 C274 1.53(2)
C273 H27F 0.9900
C273 H27G 0.9900
C274 H27H 0.9800
C274 H27I 0.9800
C274 H27J 0.9800
C275 C276 1.52(2)
C275 H27K 0.9900
C275 H27L 0.9900
C276 H27M 0.9800
C276 H27N 0.9800
C276 H27O 0.9800
C277 C278 1.54(2)
C277 H27P 0.9900
C277 H27Q 0.9900
C278 H27R 0.9800
C278 H27S 0.9800
C278 H27T 0.9800
N28 C281 1.46(2)
N28 C287 1.47(2)
N28 C285 1.48(2)
N28 C283 1.48(2)
C281 C282 1.53(2)
C281 H28A 0.9900
C281 H28B 0.9900
C282 H28C 0.9800
C282 H28D 0.9800
C282 H28E 0.9800
C283 C284 1.53(2)
C283 H28F 0.9900
C283 H28G 0.9900
C284 H28H 0.9800
C284 H28I 0.9800
C284 H28J 0.9800
C285 C286 1.53(2)
C285 H28K 0.9900
C285 H28L 0.9900
C286 H28M 0.9800
C286 H28N 0.9800
C286 H28O 0.9800
C287 C288 1.53(2)
C287 H28P 0.9900
C287 H28Q 0.9900
C288 H28R 0.9800
C288 H28S 0.9800
C288 H28T 0.9800
O301 C301 1.21(2)
C301 C303 1.51(2)
C301 C302 1.51(2)
C302 H30A 0.9800
C302 H30B 0.9800
C302 H30C 0.9800
C303 H30D 0.9800
C303 H30E 0.9800
C303 H30F 0.9800
O311 C311 1.21(2)
C311 C312 1.51(2)
C311 C313 1.51(2)
C312 H31C 0.9800
C312 H31D 0.9800
C312 H31E 0.9800
C313 H31F 0.9800
C313 H31G 0.9800
C313 H31H 0.9800
O321 C321 1.21(2)
C321 C323 1.50(2)
C321 C322 1.51(2)
C322 H32C 0.9800
C322 H32D 0.9800
C322 H32E 0.9800
C323 H32F 0.9800
C323 H32G 0.9800
C323 H32H 0.9800
